data_4330131
loop_
_publ_author_name
'Ryuta Ishikawa'
'Keiichi Katoh'
'Brian K. Breedlove'
'Masahiro Yamashita'

_publ_section_title
;
 MnIII(tetra-biphenyl-porphyrin)-TCNE Single-Chain Magnet via Suppression
 of the Interchain Interactions
;
_journal_name_full 'Inorganic Chemistry'
_journal_page_first 9123
_journal_page_last 9131
_journal_paper_doi 10.1021/ic3015223
_journal_volume 51
_journal_year 2012
_chemical_formula_moiety 'C98 H60 Cl8 Mn N8 '
_chemical_formula_sum 'C98 H60 Cl8 Mn N8'
_chemical_formula_weight 1688.17
_space_group_IT_number 14
_symmetry_cell_setting monoclinic
_symmetry_Int_Tables_number 14
_symmetry_space_group_name_Hall '-P 2yab'
_symmetry_space_group_name_H-M 'P 1 21/a 1'
_cell_angle_alpha 90.0000
_cell_angle_beta 101.3048(18)
_cell_angle_gamma 90.0000
_cell_formula_units_Z 4
_cell_length_a 17.014(2)
_cell_length_b 22.785(3)
_cell_length_c 20.890(3)
_cell_measurement_reflns_used 17956
_cell_measurement_temperature 103.1
_cell_measurement_theta_max 27.5
_cell_measurement_theta_min 3.0
_cell_volume 7941.2(18)
_computing_cell_refinement CrystalClear
_computing_data_collection CrystalClear
_computing_data_reduction CrystalStructure
_computing_publication_material 'CrystalStructure 3.8'
_computing_structure_refinement SHELXL
_computing_structure_solution SIR97
_diffrn_ambient_temperature 103.1
_diffrn_detector_area_resol_mean 7.31
_diffrn_measured_fraction_theta_full 0.994
_diffrn_measured_fraction_theta_max 0.762
_diffrn_measurement_device_type 'Rigaku Saturn'
_diffrn_measurement_method \w
_diffrn_radiation_type 'Mo K\a'
_diffrn_radiation_wavelength 0.71075
_diffrn_reflns_av_R_equivalents 0.036
_diffrn_reflns_limit_h_max 22
_diffrn_reflns_limit_h_min -22
_diffrn_reflns_limit_k_max 25
_diffrn_reflns_limit_k_min -29
_diffrn_reflns_limit_l_max 27
_diffrn_reflns_limit_l_min -21
_diffrn_reflns_number 52970
_diffrn_reflns_theta_full 25.00
_diffrn_reflns_theta_max 25.00
_exptl_absorpt_coefficient_mu 0.491
_exptl_absorpt_correction_T_max 0.971
_exptl_absorpt_correction_T_min 0.896
_exptl_absorpt_correction_type multi-scan
_exptl_absorpt_process_details 'Jacobson, R. (1998) Private communication'
_exptl_crystal_colour green
_exptl_crystal_density_diffrn 1.412
_exptl_crystal_description block
_exptl_crystal_F_000 3460.00
_exptl_crystal_size_max 0.10
_exptl_crystal_size_mid 0.09
_exptl_crystal_size_min 0.06
_refine_diff_density_max 1.76
_refine_diff_density_min -0.96
_refine_ls_extinction_method none
_refine_ls_goodness_of_fit_ref 1.075
_refine_ls_hydrogen_treatment refall
_refine_ls_number_parameters 1081
_refine_ls_number_reflns 13899
_refine_ls_R_factor_gt 0.0669
_refine_ls_shift/su_max 0.0000
_refine_ls_structure_factor_coef Fsqd
_refine_ls_weighting_details 'w = 1/[\s^2^(Fo^2^)+(0.1065P)^2^+9.2536P] where P=(Fo^2^+2Fc^2^)/3'
_refine_ls_weighting_scheme calc
_refine_ls_wR_factor_ref 0.1870
_reflns_number_gt 11121
_reflns_number_total 13899
_reflns_threshold_expression F^2^>2.0\s(F^2^)
_cod_data_source_file ic3015223_si_002_1.cif
_cod_data_source_block '__100520'
_cod_original_cell_volume 7941.1(18)
_cod_original_formula_sum 'C98 H60 Cl8 Mn N8 '
_cod_database_code 4330131

loop_
_symmetry_equiv_pos_site_id
_symmetry_equiv_pos_as_xyz
1 +X,+Y,+Z
2 1/2-X,1/2+Y,-Z
3 -X,-Y,-Z
4 1/2+X,1/2-Y,+Z

loop_
_atom_site_label
_atom_site_type_symbol
_atom_site_fract_x
_atom_site_fract_y
_atom_site_fract_z
_atom_site_U_iso_or_equiv
_atom_site_adp_type
_atom_site_occupancy
_atom_site_symmetry_multiplicity
_atom_site_calc_flag
_atom_site_refinement_flags
Mn(1) Mn 0.00743(3) 0.161352(18) 0.24710(2) 0.01576(14) Uani 1.00 1 d .
Cl(1) Cl 0.27510(7) -0.15076(5) 0.42507(6) 0.0545(3) Uani 1.00 1 d .
Cl(2) Cl 0.27937(8) 0.04026(5) 0.27353(5) 0.0565(3) Uani 1.00 1 d .
Cl(3) Cl 0.05566(7) -0.17117(5) 0.36874(6) 0.0535(3) Uani 1.00 1 d .
Cl(4) Cl 0.12273(7) -0.35519(6) 0.22840(7) 0.0648(3) Uani 1.00 1 d .
Cl(5) Cl -0.06084(6) -0.15891(4) 0.11500(5) 0.0410(2) Uani 1.00 1 d .
Cl(6) Cl -0.10727(7) -0.32502(5) 0.28587(6) 0.0531(2) Uani 1.00 1 d .
Cl(7) Cl -0.26876(6) -0.10917(5) 0.01845(6) 0.0548(3) Uani 1.00 1 d .
Cl(8) Cl -0.34148(7) 0.01264(5) 0.21956(5) 0.0528(2) Uani 1.00 1 d .
N(1) N 0.00890(14) 0.07357(11) 0.24639(11) 0.0182(5) Uani 1.00 1 d .
N(2) N -0.02675(15) 0.15962(10) 0.33366(12) 0.0185(5) Uani 1.00 1 d .
N(3) N 0.00626(14) 0.24943(11) 0.24778(11) 0.0175(5) Uani 1.00 1 d .
N(4) N 0.04090(15) 0.16268(10) 0.16013(12) 0.0174(5) Uani 1.00 1 d .
N(5) N 0.14256(16) 0.16640(11) 0.29271(13) 0.0231(5) Uani 1.00 1 d .
N(6) N 0.3099(6) 0.1606(4) 0.1572(6) 0.0346(19) Uani 0.70 1 d P
N(7) N 0.2880(16) 0.1488(11) 0.1619(15) 0.036(5) Uani 0.30 1 d P
N(8) N 0.37101(16) 0.33349(11) 0.20305(13) 0.0229(5) Uani 1.00 1 d .
N(9) N 0.2022(4) 0.3355(3) 0.3388(4) 0.0379(16) Uani 0.70 1 d P
N(10) N 0.2312(8) 0.3474(8) 0.3379(10) 0.033(3) Uani 0.30 1 d P
C(1) C 0.04028(18) 0.03796(13) 0.20360(14) 0.0191(6) Uani 1.00 1 d .
C(2) C 0.03078(19) -0.02229(13) 0.22036(15) 0.0222(6) Uani 1.00 1 d .
C(3) C -0.00780(19) -0.02326(13) 0.27114(15) 0.0223(6) Uani 1.00 1 d .
C(4) C -0.02053(18) 0.03638(12) 0.28840(14) 0.0187(6) Uani 1.00 1 d .
C(5) C -0.05465(18) 0.05369(13) 0.34116(14) 0.0185(6) Uani 1.00 1 d .
C(6) C -0.05468(18) 0.11157(13) 0.36296(14) 0.0183(6) Uani 1.00 1 d .
C(7) C -0.08002(18) 0.12994(13) 0.42129(15) 0.0208(6) Uani 1.00 1 d .
C(8) C -0.06720(18) 0.18835(13) 0.42815(14) 0.0206(6) Uani 1.00 1 d .
C(9) C -0.03583(18) 0.20761(13) 0.37253(14) 0.0188(6) Uani 1.00 1 d .
C(10) C -0.02314(18) 0.26650(13) 0.35755(14) 0.0185(6) Uani 1.00 1 d .
C(11) C -0.00627(17) 0.28540(12) 0.29798(14) 0.0184(6) Uani 1.00 1 d .
C(12) C -0.00192(19) 0.34526(13) 0.27948(15) 0.0201(6) Uani 1.00 1 d .
C(13) C 0.01023(18) 0.34627(13) 0.21746(15) 0.0204(6) Uani 1.00 1 d .
C(14) C 0.01675(18) 0.28654(12) 0.19736(14) 0.0175(6) Uani 1.00 1 d .
C(15) C 0.03278(17) 0.26935(13) 0.13715(15) 0.0195(6) Uani 1.00 1 d .
C(16) C 0.04685(18) 0.21081(12) 0.12127(14) 0.0180(6) Uani 1.00 1 d .
C(17) C 0.07646(18) 0.19304(13) 0.06480(15) 0.0195(6) Uani 1.00 1 d .
C(18) C 0.09144(18) 0.13480(13) 0.07049(14) 0.0194(6) Uani 1.00 1 d .
C(19) C 0.06905(17) 0.11504(13) 0.12890(14) 0.0185(6) Uani 1.00 1 d .
C(20) C 0.07071(17) 0.05692(12) 0.14958(14) 0.0180(6) Uani 1.00 1 d .
C(21) C -0.09054(18) 0.00675(12) 0.37755(14) 0.0187(6) Uani 1.00 1 d .
C(22) C -0.04295(19) -0.03691(14) 0.41212(15) 0.0233(6) Uani 1.00 1 d .
C(23) C -0.07651(18) -0.08239(13) 0.44097(14) 0.0201(6) Uani 1.00 1 d .
C(24) C -0.15978(18) -0.08671(13) 0.43611(14) 0.0190(6) Uani 1.00 1 d .
C(25) C -0.20677(19) -0.04222(13) 0.40278(15) 0.0221(6) Uani 1.00 1 d .
C(26) C -0.17286(19) 0.00404(13) 0.37362(15) 0.0219(6) Uani 1.00 1 d .
C(27) C -0.19476(18) -0.13693(13) 0.46610(15) 0.0199(6) Uani 1.00 1 d .
C(28) C -0.2689(2) -0.16125(13) 0.43689(16) 0.0246(6) Uani 1.00 1 d .
C(29) C -0.3001(2) -0.20906(14) 0.46420(17) 0.0283(7) Uani 1.00 1 d .
C(30) C -0.2581(2) -0.23437(14) 0.52070(17) 0.0274(7) Uani 1.00 1 d .
C(31) C -0.1850(2) -0.21080(14) 0.55111(16) 0.0250(6) Uani 1.00 1 d .
C(32) C -0.15370(19) -0.16247(13) 0.52398(16) 0.0227(6) Uani 1.00 1 d .
C(33) C -0.03562(19) 0.31200(13) 0.40682(14) 0.0195(6) Uani 1.00 1 d .
C(34) C 0.01684(19) 0.31623(14) 0.46682(15) 0.0236(6) Uani 1.00 1 d .
C(35) C 0.00527(19) 0.35889(14) 0.51139(15) 0.0234(6) Uani 1.00 1 d .
C(36) C -0.05842(19) 0.39832(13) 0.49816(15) 0.0213(6) Uani 1.00 1 d .
C(37) C -0.11143(19) 0.39276(14) 0.43827(16) 0.0248(6) Uani 1.00 1 d .
C(38) C -0.1004(2) 0.35057(13) 0.39345(15) 0.0235(6) Uani 1.00 1 d .
C(39) C -0.07060(19) 0.44462(13) 0.54495(16) 0.0227(6) Uani 1.00 1 d .
C(40) C -0.1031(2) 0.49895(14) 0.52277(17) 0.0302(7) Uani 1.00 1 d .
C(41) C -0.1169(2) 0.54239(14) 0.56636(19) 0.0339(8) Uani 1.00 1 d .
C(42) C -0.0981(2) 0.53189(16) 0.63247(19) 0.0341(8) Uani 1.00 1 d .
C(43) C -0.0645(2) 0.47840(19) 0.65544(18) 0.0399(9) Uani 1.00 1 d .
C(44) C -0.0511(2) 0.43523(16) 0.61224(16) 0.0317(7) Uani 1.00 1 d .
C(45) C 0.03954(18) 0.31484(13) 0.08665(15) 0.0194(6) Uani 1.00 1 d .
C(46) C 0.09949(19) 0.35731(13) 0.09677(15) 0.0219(6) Uani 1.00 1 d .
C(47) C 0.10621(19) 0.39732(13) 0.04797(15) 0.0228(6) Uani 1.00 1 d .
C(48) C 0.05356(19) 0.39614(13) -0.01220(15) 0.0211(6) Uani 1.00 1 d .
C(49) C -0.00639(19) 0.35349(14) -0.02209(15) 0.0233(6) Uani 1.00 1 d .
C(50) C -0.01338(19) 0.31343(13) 0.02645(15) 0.0234(6) Uani 1.00 1 d .
C(51) C 0.06207(18) 0.43846(14) -0.06492(15) 0.0230(6) Uani 1.00 1 d .
C(52) C 0.0772(2) 0.49783(14) -0.05203(17) 0.0257(6) Uani 1.00 1 d .
C(53) C 0.0862(2) 0.53661(15) -0.10089(17) 0.0297(7) Uani 1.00 1 d .
C(54) C 0.0829(2) 0.51634(16) -0.16414(17) 0.0324(8) Uani 1.00 1 d .
C(55) C 0.0682(2) 0.45729(16) -0.17792(16) 0.0300(7) Uani 1.00 1 d .
C(56) C 0.05713(19) 0.41886(15) -0.12932(15) 0.0260(7) Uani 1.00 1 d .
C(57) C 0.10318(18) 0.01082(13) 0.11078(14) 0.0190(6) Uani 1.00 1 d .
C(58) C 0.05085(18) -0.03111(13) 0.07615(14) 0.0203(6) Uani 1.00 1 d .
C(59) C 0.08158(18) -0.07826(13) 0.04689(15) 0.0202(6) Uani 1.00 1 d .
C(60) C 0.16360(18) -0.08609(13) 0.05142(14) 0.0189(6) Uani 1.00 1 d .
C(61) C 0.21487(19) -0.04242(13) 0.08291(15) 0.0231(6) Uani 1.00 1 d .
C(62) C 0.18487(19) 0.00574(13) 0.11189(15) 0.0224(6) Uani 1.00 1 d .
C(63) C 0.19505(18) -0.13982(13) 0.02520(15) 0.0197(6) Uani 1.00 1 d .
C(64) C 0.15233(19) -0.16695(13) -0.03104(15) 0.0223(6) Uani 1.00 1 d .
C(65) C 0.17985(19) -0.21900(14) -0.05353(16) 0.0243(6) Uani 1.00 1 d .
C(66) C 0.2500(2) -0.24435(14) -0.02140(16) 0.0267(7) Uani 1.00 1 d .
C(67) C 0.2930(2) -0.21775(15) 0.03441(17) 0.0285(7) Uani 1.00 1 d .
C(68) C 0.2655(2) -0.16604(13) 0.05754(16) 0.0248(7) Uani 1.00 1 d .
C(69) C 0.1852(8) 0.2055(5) 0.2849(6) 0.016(3) Uiso 0.30 1 d P
C(70) C 0.1906(3) 0.1891(2) 0.2697(3) 0.0241(12) Uani 0.70 1 d P
C(71) C 0.2323(6) 0.2530(5) 0.2723(5) 0.020(2) Uani 0.30 1 d P
C(72) C 0.2478(3) 0.2182(2) 0.2403(2) 0.0253(10) Uani 0.70 1 d P
C(73) C 0.2828(2) 0.18923(16) 0.19275(18) 0.0307(7) Uani 1.00 1 d .
C(74) C 0.3285(9) 0.2942(6) 0.2101(7) 0.020(4) Uiso 0.30 1 d P
C(75) C 0.3238(3) 0.3085(2) 0.2263(3) 0.0236(13) Uani 0.70 1 d P
C(76) C 0.2818(6) 0.2474(5) 0.2234(5) 0.018(2) Uani 0.30 1 d P
C(77) C 0.2672(3) 0.2781(2) 0.2555(2) 0.0256(10) Uani 0.70 1 d P
C(78) C 0.2314(2) 0.30829(15) 0.30348(18) 0.0295(7) Uani 1.00 1 d .
C(79) C 0.2707(2) -0.05240(17) 0.35289(19) 0.0386(8) Uani 1.00 1 d .
C(80) C 0.2451(2) -0.07862(16) 0.4043(2) 0.0394(9) Uani 1.00 1 d .
C(81) C 0.1960(2) -0.04970(18) 0.43934(19) 0.0409(9) Uani 1.00 1 d .
C(82) C 0.1711(2) 0.00598(17) 0.42103(19) 0.0386(9) Uani 1.00 1 d .
C(83) C 0.1944(2) 0.03372(16) 0.36929(18) 0.0358(8) Uani 1.00 1 d .
C(84) C 0.2457(2) 0.00395(18) 0.33611(17) 0.0387(9) Uani 1.00 1 d .
C(85) C 0.0951(2) -0.25908(17) 0.29381(19) 0.0385(8) Uani 1.00 1 d .
C(86) C 0.0978(2) -0.19854(17) 0.3052(2) 0.0411(9) Uani 1.00 1 d .
C(87) C 0.1311(2) -0.16095(19) 0.2667(2) 0.0528(12) Uani 1.00 1 d .
C(88) C 0.1612(2) -0.1828(2) 0.2151(2) 0.0623(13) Uani 1.00 1 d .
C(89) C 0.1594(2) -0.2432(2) 0.2020(2) 0.0562(11) Uani 1.00 1 d .
C(90) C 0.1261(2) -0.27965(19) 0.2421(2) 0.0426(9) Uani 1.00 1 d .
C(91) C -0.0908(2) -0.23729(15) 0.20363(17) 0.0301(7) Uani 1.00 1 d .
C(92) C -0.0996(2) -0.17935(15) 0.18308(16) 0.0279(7) Uani 1.00 1 d .
C(93) C -0.1375(2) -0.13809(16) 0.21477(18) 0.0355(8) Uani 1.00 1 d .
C(94) C -0.1656(2) -0.15479(18) 0.2697(2) 0.0414(9) Uani 1.00 1 d .
C(95) C -0.1567(2) -0.21265(18) 0.29251(19) 0.0404(9) Uani 1.00 1 d .
C(96) C -0.1197(2) -0.25271(16) 0.25859(18) 0.0329(7) Uani 1.00 1 d .
C(97) C -0.2979(2) -0.04431(14) 0.11862(17) 0.0305(7) Uani 1.00 1 d .
C(98) C -0.2484(2) -0.05283(15) 0.07445(17) 0.0304(7) Uani 1.00 1 d .
C(99) C -0.1821(2) -0.01721(16) 0.07453(18) 0.0346(8) Uani 1.00 1 d .
C(100) C -0.1652(2) 0.02682(16) 0.12050(19) 0.0367(8) Uani 1.00 1 d .
C(101) C -0.2127(2) 0.03562(15) 0.16589(18) 0.0337(8) Uani 1.00 1 d .
C(102) C -0.2791(2) 0.00031(15) 0.16432(17) 0.0307(7) Uani 1.00 1 d .
H(1) H 0.0484 -0.0555 0.1996 0.027 Uiso 1.00 1 c R
H(2) H -0.0236 -0.0573 0.2916 0.027 Uiso 1.00 1 c R
H(3) H -0.1020 0.1054 0.4501 0.025 Uiso 1.00 1 c R
H(4) H -0.0770 0.2122 0.4631 0.025 Uiso 1.00 1 c R
H(5) H -0.0067 0.3785 0.3059 0.024 Uiso 1.00 1 c R
H(6) H 0.0138 0.3803 0.1919 0.024 Uiso 1.00 1 c R
H(7) H 0.0842 0.2176 0.0298 0.023 Uiso 1.00 1 c R
H(8) H 0.1131 0.1112 0.0407 0.023 Uiso 1.00 1 c R
H(9) H 0.0136 -0.0353 0.4159 0.028 Uiso 1.00 1 c R
H(10) H -0.0426 -0.1114 0.4646 0.024 Uiso 1.00 1 c R
H(11) H -0.2632 -0.0433 0.3998 0.026 Uiso 1.00 1 c R
H(12) H -0.2063 0.0338 0.3510 0.026 Uiso 1.00 1 c R
H(13) H -0.2982 -0.1446 0.3977 0.029 Uiso 1.00 1 c R
H(14) H -0.3507 -0.2246 0.4440 0.034 Uiso 1.00 1 c R
H(15) H -0.2792 -0.2678 0.5387 0.033 Uiso 1.00 1 c R
H(16) H -0.1563 -0.2277 0.5904 0.030 Uiso 1.00 1 c R
H(17) H -0.1037 -0.1466 0.5451 0.027 Uiso 1.00 1 c R
H(18) H 0.0607 0.2898 0.4773 0.028 Uiso 1.00 1 c R
H(19) H 0.0418 0.3613 0.5520 0.028 Uiso 1.00 1 c R
H(20) H -0.1560 0.4186 0.4282 0.030 Uiso 1.00 1 c R
H(21) H -0.1373 0.3478 0.3531 0.028 Uiso 1.00 1 c R
H(22) H -0.1161 0.5064 0.4772 0.036 Uiso 1.00 1 c R
H(23) H -0.1393 0.5790 0.5505 0.041 Uiso 1.00 1 c R
H(24) H -0.1080 0.5611 0.6623 0.041 Uiso 1.00 1 c R
H(25) H -0.0506 0.4715 0.7011 0.048 Uiso 1.00 1 c R
H(26) H -0.0284 0.3988 0.6286 0.038 Uiso 1.00 1 c R
H(27) H 0.1361 0.3589 0.1374 0.026 Uiso 1.00 1 c R
H(28) H 0.1475 0.4260 0.0558 0.027 Uiso 1.00 1 c R
H(29) H -0.0430 0.3519 -0.0627 0.028 Uiso 1.00 1 c R
H(30) H -0.0546 0.2847 0.0187 0.028 Uiso 1.00 1 c R
H(31) H 0.0813 0.5119 -0.0087 0.031 Uiso 1.00 1 c R
H(32) H 0.0946 0.5771 -0.0913 0.036 Uiso 1.00 1 c R
H(33) H 0.0906 0.5427 -0.1976 0.039 Uiso 1.00 1 c R
H(34) H 0.0656 0.4432 -0.2211 0.036 Uiso 1.00 1 c R
H(35) H 0.0461 0.3787 -0.1396 0.031 Uiso 1.00 1 c R
H(36) H -0.0054 -0.0272 0.0728 0.024 Uiso 1.00 1 c R
H(37) H 0.0456 -0.1060 0.0231 0.024 Uiso 1.00 1 c R
H(38) H 0.2709 -0.0456 0.0846 0.028 Uiso 1.00 1 c R
H(39) H 0.2205 0.0352 0.1325 0.027 Uiso 1.00 1 c R
H(40) H 0.1042 -0.1497 -0.0540 0.027 Uiso 1.00 1 c R
H(41) H 0.1499 -0.2373 -0.0915 0.029 Uiso 1.00 1 c R
H(42) H 0.2688 -0.2797 -0.0372 0.032 Uiso 1.00 1 c R
H(43) H 0.3415 -0.2350 0.0569 0.034 Uiso 1.00 1 c R
H(44) H 0.2952 -0.1484 0.0960 0.030 Uiso 1.00 1 c R
H(45) H 0.3048 -0.0727 0.3294 0.046 Uiso 1.00 1 c R
H(46) H 0.1799 -0.0681 0.4755 0.049 Uiso 1.00 1 c R
H(47) H 0.1369 0.0260 0.4446 0.046 Uiso 1.00 1 c R
H(48) H 0.1760 0.0722 0.3565 0.043 Uiso 1.00 1 c R
H(49) H 0.0726 -0.2851 0.3209 0.046 Uiso 1.00 1 c R
H(50) H 0.1334 -0.1200 0.2756 0.063 Uiso 1.00 1 c R
H(51) H 0.1834 -0.1567 0.1879 0.075 Uiso 1.00 1 c R
H(52) H 0.1806 -0.2585 0.1666 0.067 Uiso 1.00 1 c R
H(53) H -0.0657 -0.2654 0.1807 0.036 Uiso 1.00 1 c R
H(54) H -0.1440 -0.0989 0.1991 0.043 Uiso 1.00 1 c R
H(55) H -0.1913 -0.1267 0.2922 0.050 Uiso 1.00 1 c R
H(56) H -0.1757 -0.2241 0.3305 0.048 Uiso 1.00 1 c R
H(57) H -0.3438 -0.0683 0.1178 0.037 Uiso 1.00 1 c R
H(58) H -0.1490 -0.0231 0.0434 0.042 Uiso 1.00 1 c R
H(59) H -0.1201 0.0514 0.1208 0.044 Uiso 1.00 1 c R
H(60) H -0.2000 0.0656 0.1979 0.040 Uiso 1.00 1 c R

loop_
_atom_site_aniso_label
_atom_site_aniso_U_11
_atom_site_aniso_U_22
_atom_site_aniso_U_33
_atom_site_aniso_U_12
_atom_site_aniso_U_13
_atom_site_aniso_U_23
Mn(1) 0.0183(2) 0.0124(2) 0.0170(2) -0.00009(16) 0.00438(18) -0.00011(16)
Cl(1) 0.0451(6) 0.0393(5) 0.0757(7) 0.0014(4) 0.0036(5) 0.0110(5)
Cl(2) 0.0731(7) 0.0620(7) 0.0383(5) -0.0092(5) 0.0206(5) 0.0046(4)
Cl(3) 0.0406(5) 0.0428(5) 0.0737(7) 0.0110(4) 0.0026(5) -0.0160(5)
Cl(4) 0.0441(6) 0.0611(7) 0.0879(9) -0.0060(5) 0.0093(5) -0.0406(6)
Cl(5) 0.0438(5) 0.0419(5) 0.0372(5) -0.0093(4) 0.0078(4) 0.0070(4)
Cl(6) 0.0511(6) 0.0433(5) 0.0661(7) -0.0004(4) 0.0139(5) 0.0235(5)
Cl(7) 0.0406(5) 0.0554(6) 0.0643(6) 0.0058(4) 0.0002(4) -0.0321(5)
Cl(8) 0.0599(6) 0.0599(6) 0.0454(5) 0.0037(5) 0.0269(5) -0.0027(4)
N(1) 0.0198(13) 0.0169(12) 0.0180(12) -0.0009(9) 0.0039(10) -0.0003(9)
N(2) 0.0192(12) 0.0161(12) 0.0204(13) -0.0008(9) 0.0044(10) 0.0008(9)
N(3) 0.0196(13) 0.0161(12) 0.0165(12) -0.0007(9) 0.0027(10) 0.0008(9)
N(4) 0.0188(12) 0.0140(11) 0.0193(12) -0.0016(9) 0.0034(10) -0.0013(9)
N(5) 0.0209(14) 0.0258(13) 0.0224(13) -0.0006(11) 0.0034(11) 0.0003(11)
N(6) 0.048(5) 0.023(4) 0.035(3) -0.002(3) 0.013(3) 0.003(3)
N(7) 0.059(14) 0.024(9) 0.029(7) -0.021(7) 0.018(8) 0.000(6)
N(8) 0.0189(13) 0.0213(13) 0.0274(14) 0.0013(10) 0.0015(11) -0.0010(10)
N(9) 0.029(4) 0.041(4) 0.044(3) 0.002(3) 0.009(3) -0.004(2)
N(10) 0.012(7) 0.037(8) 0.050(7) -0.007(5) 0.004(7) -0.024(6)
C(1) 0.0212(15) 0.0158(13) 0.0192(15) 0.0006(11) 0.0011(12) -0.0004(11)
C(2) 0.0291(16) 0.0136(13) 0.0236(16) 0.0009(12) 0.0043(13) 0.0000(12)
C(3) 0.0282(17) 0.0159(14) 0.0226(15) -0.0003(12) 0.0043(12) 0.0034(12)
C(4) 0.0206(14) 0.0144(13) 0.0203(15) -0.0007(11) 0.0017(12) 0.0019(11)
C(5) 0.0178(14) 0.0188(14) 0.0184(14) -0.0006(11) 0.0026(11) 0.0024(11)
C(6) 0.0167(14) 0.0177(14) 0.0199(15) 0.0001(11) 0.0027(11) 0.0040(11)
C(7) 0.0204(15) 0.0219(14) 0.0208(15) -0.0001(12) 0.0056(12) 0.0022(12)
C(8) 0.0212(15) 0.0236(15) 0.0173(15) 0.0009(12) 0.0048(12) 0.0008(12)
C(9) 0.0178(14) 0.0188(14) 0.0190(14) 0.0025(11) 0.0020(11) -0.0014(11)
C(10) 0.0179(14) 0.0172(14) 0.0200(15) 0.0019(11) 0.0032(11) -0.0004(11)
C(11) 0.0162(14) 0.0174(14) 0.0211(15) -0.0009(11) 0.0026(11) -0.0022(11)
C(12) 0.0246(16) 0.0144(14) 0.0215(15) 0.0005(11) 0.0051(12) -0.0006(11)
C(13) 0.0223(15) 0.0127(13) 0.0261(16) -0.0010(11) 0.0047(12) -0.0002(11)
C(14) 0.0210(15) 0.0125(13) 0.0189(14) 0.0017(11) 0.0034(11) 0.0008(11)
C(15) 0.0153(14) 0.0181(14) 0.0240(15) -0.0010(11) 0.0012(11) 0.0034(12)
C(16) 0.0182(14) 0.0175(14) 0.0179(14) -0.0012(11) 0.0024(11) 0.0011(11)
C(17) 0.0182(14) 0.0215(14) 0.0192(15) -0.0019(11) 0.0042(11) 0.0003(12)
C(18) 0.0206(15) 0.0191(14) 0.0197(15) -0.0008(11) 0.0073(12) -0.0051(11)
C(19) 0.0161(14) 0.0187(14) 0.0197(15) -0.0002(11) 0.0015(11) -0.0016(11)
C(20) 0.0175(14) 0.0156(13) 0.0205(15) 0.0007(11) 0.0024(11) -0.0021(11)
C(21) 0.0213(15) 0.0151(13) 0.0206(15) -0.0021(11) 0.0064(12) 0.0004(11)
C(22) 0.0200(15) 0.0243(15) 0.0254(16) -0.0009(12) 0.0038(12) 0.0033(13)
C(23) 0.0173(14) 0.0213(14) 0.0211(15) 0.0024(11) 0.0029(11) 0.0061(12)
C(24) 0.0214(15) 0.0177(14) 0.0186(14) -0.0010(11) 0.0053(12) -0.0016(11)
C(25) 0.0189(15) 0.0212(15) 0.0277(16) 0.0006(12) 0.0084(12) 0.0049(12)
C(26) 0.0217(15) 0.0179(14) 0.0252(16) 0.0018(12) 0.0023(12) 0.0022(12)
C(27) 0.0190(15) 0.0184(14) 0.0239(15) 0.0019(11) 0.0079(12) 0.0010(12)
C(28) 0.0248(17) 0.0217(15) 0.0266(17) 0.0008(12) 0.0037(13) 0.0036(12)
C(29) 0.0239(16) 0.0265(16) 0.0349(18) -0.0104(13) 0.0069(14) 0.0004(14)
C(30) 0.0285(17) 0.0233(15) 0.0339(18) -0.0061(13) 0.0147(14) 0.0025(13)
C(31) 0.0262(16) 0.0242(15) 0.0258(16) 0.0029(13) 0.0083(13) 0.0054(13)
C(32) 0.0207(15) 0.0231(15) 0.0254(16) -0.0011(12) 0.0069(13) 0.0025(12)
C(33) 0.0250(16) 0.0155(13) 0.0190(15) -0.0027(11) 0.0068(12) -0.0009(11)
C(34) 0.0233(16) 0.0219(15) 0.0250(16) 0.0046(12) 0.0031(13) 0.0013(12)
C(35) 0.0210(15) 0.0288(16) 0.0192(15) 0.0008(13) 0.0010(12) -0.0047(13)
C(36) 0.0247(16) 0.0180(14) 0.0227(15) -0.0006(12) 0.0083(12) 0.0002(12)
C(37) 0.0246(16) 0.0234(15) 0.0262(16) 0.0070(12) 0.0042(13) -0.0024(13)
C(38) 0.0264(16) 0.0230(15) 0.0190(15) 0.0029(12) -0.0008(12) -0.0008(12)
C(39) 0.0215(15) 0.0214(15) 0.0271(16) -0.0030(12) 0.0095(13) -0.0054(12)
C(40) 0.0371(19) 0.0253(16) 0.0317(18) -0.0013(14) 0.0154(15) -0.0018(14)
C(41) 0.042(2) 0.0200(15) 0.046(2) -0.0033(14) 0.0247(17) -0.0056(15)
C(42) 0.0269(18) 0.0323(18) 0.045(2) -0.0061(14) 0.0125(15) -0.0197(16)
C(43) 0.0267(18) 0.062(2) 0.0290(19) 0.0023(17) -0.0003(14) -0.0191(18)
C(44) 0.0260(17) 0.0413(19) 0.0268(17) 0.0051(14) 0.0026(14) -0.0086(15)
C(45) 0.0187(14) 0.0176(14) 0.0233(15) 0.0009(11) 0.0077(12) -0.0009(12)
C(46) 0.0237(16) 0.0201(14) 0.0209(15) 0.0003(12) 0.0017(12) 0.0018(12)
C(47) 0.0245(16) 0.0167(14) 0.0277(16) -0.0013(12) 0.0064(13) -0.0014(12)
C(48) 0.0235(15) 0.0177(14) 0.0233(15) 0.0003(12) 0.0074(12) 0.0018(12)
C(49) 0.0217(15) 0.0240(15) 0.0227(16) 0.0006(12) 0.0001(12) 0.0047(12)
C(50) 0.0244(16) 0.0192(14) 0.0267(16) -0.0028(12) 0.0049(13) -0.0005(12)
C(51) 0.0187(15) 0.0248(15) 0.0259(16) 0.0052(12) 0.0055(12) 0.0063(13)
C(52) 0.0268(17) 0.0213(15) 0.0304(17) 0.0034(12) 0.0091(13) 0.0023(13)
C(53) 0.0275(17) 0.0240(16) 0.039(2) 0.0066(13) 0.0113(14) 0.0126(14)
C(54) 0.0308(18) 0.0358(18) 0.0331(19) 0.0120(15) 0.0124(15) 0.0146(15)
C(55) 0.0271(17) 0.0388(19) 0.0238(17) 0.0099(14) 0.0044(13) 0.0068(14)
C(56) 0.0242(16) 0.0272(16) 0.0253(16) 0.0027(13) 0.0019(13) 0.0047(13)
C(57) 0.0213(15) 0.0174(14) 0.0188(14) 0.0035(11) 0.0053(11) 0.0015(11)
C(58) 0.0177(14) 0.0205(14) 0.0223(15) 0.0009(11) 0.0033(12) -0.0041(12)
C(59) 0.0192(15) 0.0188(14) 0.0219(15) -0.0024(11) 0.0021(12) -0.0046(12)
C(60) 0.0215(15) 0.0172(14) 0.0191(14) 0.0011(11) 0.0065(12) -0.0001(11)
C(61) 0.0181(15) 0.0247(15) 0.0273(16) -0.0003(12) 0.0064(12) -0.0050(13)
C(62) 0.0213(15) 0.0165(14) 0.0286(16) -0.0011(12) 0.0032(12) -0.0039(12)
C(63) 0.0195(15) 0.0175(14) 0.0234(15) -0.0013(11) 0.0075(12) 0.0008(12)
C(64) 0.0224(16) 0.0211(15) 0.0233(16) 0.0017(12) 0.0044(12) -0.0006(12)
C(65) 0.0247(16) 0.0231(15) 0.0267(16) -0.0018(12) 0.0091(13) -0.0057(13)
C(66) 0.0296(17) 0.0218(15) 0.0325(17) 0.0022(13) 0.0153(14) -0.0014(13)
C(67) 0.0237(16) 0.0291(16) 0.0318(18) 0.0060(13) 0.0035(14) -0.0008(14)
C(68) 0.0229(16) 0.0228(15) 0.0283(17) 0.0021(12) 0.0035(13) -0.0021(13)
C(70) 0.021(2) 0.025(2) 0.024(3) 0.002(2) -0.000(2) -0.002(2)
C(71) 0.007(4) 0.026(5) 0.024(5) 0.001(4) -0.001(4) 0.011(5)
C(72) 0.022(2) 0.025(2) 0.026(2) 0.003(2) -0.002(2) -0.000(2)
C(73) 0.0234(17) 0.0324(19) 0.0348(19) 0.0008(14) 0.0021(15) -0.0010(16)
C(75) 0.019(2) 0.022(2) 0.026(3) 0.002(2) -0.003(2) -0.003(2)
C(76) 0.016(5) 0.018(5) 0.022(5) -0.003(4) 0.005(4) 0.005(5)
C(77) 0.022(2) 0.027(2) 0.028(2) 0.000(2) 0.003(2) 0.004(2)
C(78) 0.0224(17) 0.0247(17) 0.041(2) -0.0025(14) 0.0041(15) 0.0009(15)
C(79) 0.035(2) 0.039(2) 0.043(2) 0.0008(16) 0.0097(17) -0.0143(17)
C(80) 0.0297(19) 0.0325(19) 0.052(2) -0.0013(15) -0.0017(17) 0.0061(17)
C(81) 0.040(2) 0.051(2) 0.033(2) -0.0153(18) 0.0086(16) 0.0036(17)
C(82) 0.0261(18) 0.046(2) 0.045(2) -0.0084(16) 0.0099(16) -0.0205(18)
C(83) 0.0321(19) 0.0281(17) 0.043(2) -0.0060(14) -0.0039(16) -0.0027(15)
C(84) 0.038(2) 0.053(2) 0.0246(18) -0.0136(18) 0.0031(15) -0.0030(16)
C(85) 0.0253(18) 0.042(2) 0.043(2) 0.0004(15) -0.0068(15) -0.0005(17)
C(86) 0.0272(19) 0.041(2) 0.049(2) 0.0083(16) -0.0076(16) 0.0011(18)
C(87) 0.045(2) 0.041(2) 0.062(3) 0.0062(19) -0.015(2) 0.017(2)
C(88) 0.048(2) 0.076(3) 0.056(2) 0.002(2) -0.006(2) 0.028(2)
C(89) 0.041(2) 0.084(3) 0.040(2) 0.002(2) -0.0011(19) 0.001(2)
C(90) 0.0258(19) 0.051(2) 0.047(2) 0.0011(17) -0.0038(16) -0.0150(19)
C(91) 0.0254(17) 0.0311(17) 0.0328(18) -0.0002(14) 0.0029(14) -0.0008(14)
C(92) 0.0241(16) 0.0311(17) 0.0267(17) -0.0065(13) 0.0006(13) -0.0006(13)
C(93) 0.035(2) 0.0303(18) 0.035(2) 0.0003(15) -0.0075(16) -0.0015(15)
C(94) 0.034(2) 0.046(2) 0.042(2) 0.0034(17) 0.0015(17) -0.0127(18)
C(95) 0.032(2) 0.055(2) 0.033(2) -0.0026(17) 0.0039(16) 0.0010(17)
C(96) 0.0251(17) 0.0359(19) 0.0362(19) -0.0042(14) 0.0026(14) 0.0070(15)
C(97) 0.0253(17) 0.0245(16) 0.041(2) -0.0019(13) 0.0059(15) 0.0005(14)
C(98) 0.0239(17) 0.0337(18) 0.0317(18) 0.0010(14) 0.0006(14) -0.0035(14)
C(99) 0.0259(18) 0.043(2) 0.0343(19) 0.0053(15) 0.0040(15) 0.0083(16)
C(100) 0.0271(18) 0.0349(19) 0.046(2) -0.0080(15) 0.0008(16) 0.0124(16)
C(101) 0.0341(19) 0.0259(17) 0.037(2) -0.0003(14) -0.0038(15) 0.0015(14)
C(102) 0.0325(19) 0.0296(17) 0.0297(18) 0.0002(14) 0.0055(14) 0.0036(14)

loop_
_atom_type_symbol
_atom_type_description
_atom_type_scat_dispersion_real
_atom_type_scat_dispersion_imag
_atom_type_scat_source
C C 0.003 0.002
;
International Tables for Crystallography
(1992, Vol. C, Tables 4.2.6.8 and 6.1.1.4)
;
H H 0.000 0.000
;
International Tables for Crystallography
(1992, Vol. C, Table 6.1.1.4)
;
N N 0.006 0.003
;
International Tables for Crystallography
(1992, Vol. C, Tables 4.2.6.8 and 6.1.1.4)
;
Mn Mn 0.337 0.728
;
International Tables for Crystallography
(1992, Vol. C, Tables 4.2.6.8 and 6.1.1.4)
;
Cl Cl 0.148 0.159
;
International Tables for Crystallography
(1992, Vol. C, Tables 4.2.6.8 and 6.1.1.4)
;

loop_
_geom_angle_atom_site_label_1
_geom_angle_atom_site_label_2
_geom_angle_atom_site_label_3
_geom_angle
_geom_angle_publ_flag
_geom_angle_site_symmetry_1
_geom_angle_site_symmetry_3
N(1) Mn(1) N(2) 89.61(9) yes . .
N(1) Mn(1) N(3) 179.85(10) yes . .
N(1) Mn(1) N(4) 90.13(9) yes . .
N(1) Mn(1) N(5) 92.29(9) yes . .
N(1) Mn(1) N(8) 93.47(9) yes . 4_455
N(2) Mn(1) N(3) 90.47(9) yes . .
N(2) Mn(1) N(4) 179.54(9) yes . .
N(2) Mn(1) N(5) 94.02(9) yes . .
N(2) Mn(1) N(8) 85.09(9) yes . 4_455
N(3) Mn(1) N(4) 89.79(9) yes . .
N(3) Mn(1) N(5) 87.58(9) yes . .
N(3) Mn(1) N(8) 86.66(9) yes . 4_455
N(4) Mn(1) N(5) 86.37(9) yes . .
N(4) Mn(1) N(8) 94.55(9) yes . 4_455
N(5) Mn(1) N(8) 174.17(9) yes . 4_455
Mn(1) N(1) C(1) 126.6(2) yes . .
Mn(1) N(1) C(4) 127.0(2) yes . .
C(1) N(1) C(4) 106.5(2) yes . .
Mn(1) N(2) C(6) 126.88(19) yes . .
Mn(1) N(2) C(9) 126.65(19) yes . .
C(6) N(2) C(9) 106.1(2) yes . .
Mn(1) N(3) C(11) 127.04(19) yes . .
Mn(1) N(3) C(14) 126.89(19) yes . .
C(11) N(3) C(14) 106.1(2) yes . .
Mn(1) N(4) C(16) 127.65(19) yes . .
Mn(1) N(4) C(19) 126.46(19) yes . .
C(16) N(4) C(19) 105.7(2) yes . .
Mn(1) N(5) C(69) 124.7(6) yes . .
Mn(1) N(5) C(70) 125.5(3) yes . .
C(69) N(5) C(70) 25.3(7) yes . .
N(7) N(6) C(73) 76(3) yes . .
N(6) N(7) C(73) 79(3) yes . .
Mn(1) N(8) C(74) 125.3(7) yes 4_555 .
Mn(1) N(8) C(75) 125.1(3) yes 4_555 .
C(74) N(8) C(75) 23.9(8) yes . .
N(10) N(9) C(78) 75(2) yes . .
N(9) N(10) C(78) 76(2) yes . .
N(1) C(1) C(2) 109.0(2) yes . .
N(1) C(1) C(20) 126.0(2) yes . .
C(2) C(1) C(20) 124.7(2) yes . .
C(1) C(2) C(3) 107.6(2) yes . .
C(2) C(3) C(4) 107.6(2) yes . .
N(1) C(4) C(3) 109.3(2) yes . .
N(1) C(4) C(5) 125.8(2) yes . .
C(3) C(4) C(5) 124.9(2) yes . .
C(4) C(5) C(6) 123.4(2) yes . .
C(4) C(5) C(21) 117.9(2) yes . .
C(6) C(5) C(21) 118.7(2) yes . .
N(2) C(6) C(5) 125.6(2) yes . .
N(2) C(6) C(7) 109.4(2) yes . .
C(5) C(6) C(7) 125.0(2) yes . .
C(6) C(7) C(8) 108.0(2) yes . .
C(7) C(8) C(9) 107.0(2) yes . .
N(2) C(9) C(8) 109.5(2) yes . .
N(2) C(9) C(10) 125.6(2) yes . .
C(8) C(9) C(10) 124.7(2) yes . .
C(9) C(10) C(11) 124.0(2) yes . .
C(9) C(10) C(33) 117.2(2) yes . .
C(11) C(10) C(33) 118.5(2) yes . .
N(3) C(11) C(10) 125.6(2) yes . .
N(3) C(11) C(12) 109.8(2) yes . .
C(10) C(11) C(12) 124.6(2) yes . .
C(11) C(12) C(13) 107.6(2) yes . .
C(12) C(13) C(14) 107.4(2) yes . .
N(3) C(14) C(13) 109.1(2) yes . .
N(3) C(14) C(15) 126.1(2) yes . .
C(13) C(14) C(15) 124.8(2) yes . .
C(14) C(15) C(16) 123.5(2) yes . .
C(14) C(15) C(45) 119.7(2) yes . .
C(16) C(15) C(45) 116.7(2) yes . .
N(4) C(16) C(15) 125.4(2) yes . .
N(4) C(16) C(17) 109.8(2) yes . .
C(15) C(16) C(17) 124.6(2) yes . .
C(16) C(17) C(18) 107.2(2) yes . .
C(17) C(18) C(19) 108.0(2) yes . .
N(4) C(19) C(18) 109.2(2) yes . .
N(4) C(19) C(20) 125.6(2) yes . .
C(18) C(19) C(20) 125.1(2) yes . .
C(1) C(20) C(19) 123.8(2) yes . .
C(1) C(20) C(57) 117.0(2) yes . .
C(19) C(20) C(57) 119.1(2) yes . .
C(5) C(21) C(22) 121.1(2) yes . .
C(5) C(21) C(26) 120.3(2) yes . .
C(22) C(21) C(26) 118.5(2) yes . .
C(21) C(22) C(23) 121.0(2) yes . .
C(22) C(23) C(24) 121.3(2) yes . .
C(23) C(24) C(25) 117.3(2) yes . .
C(23) C(24) C(27) 120.4(2) yes . .
C(25) C(24) C(27) 122.3(2) yes . .
C(24) C(25) C(26) 121.5(2) yes . .
C(21) C(26) C(25) 120.4(2) yes . .
C(24) C(27) C(28) 121.4(2) yes . .
C(24) C(27) C(32) 120.8(2) yes . .
C(28) C(27) C(32) 117.7(2) yes . .
C(27) C(28) C(29) 121.1(2) yes . .
C(28) C(29) C(30) 120.4(2) yes . .
C(29) C(30) C(31) 119.7(3) yes . .
C(30) C(31) C(32) 120.0(2) yes . .
C(27) C(32) C(31) 121.0(2) yes . .
C(10) C(33) C(34) 120.8(2) yes . .
C(10) C(33) C(38) 120.6(2) yes . .
C(34) C(33) C(38) 118.6(2) yes . .
C(33) C(34) C(35) 120.2(2) yes . .
C(34) C(35) C(36) 121.8(2) yes . .
C(35) C(36) C(37) 117.4(2) yes . .
C(35) C(36) C(39) 122.2(2) yes . .
C(37) C(36) C(39) 120.4(2) yes . .
C(36) C(37) C(38) 121.4(2) yes . .
C(33) C(38) C(37) 120.7(2) yes . .
C(36) C(39) C(40) 120.7(2) yes . .
C(36) C(39) C(44) 121.3(2) yes . .
C(40) C(39) C(44) 118.0(3) yes . .
C(39) C(40) C(41) 121.2(3) yes . .
C(40) C(41) C(42) 119.7(3) yes . .
C(41) C(42) C(43) 119.8(3) yes . .
C(42) C(43) C(44) 120.5(3) yes . .
C(39) C(44) C(43) 120.7(3) yes . .
C(15) C(45) C(46) 121.9(2) yes . .
C(15) C(45) C(50) 119.5(2) yes . .
C(46) C(45) C(50) 118.5(2) yes . .
C(45) C(46) C(47) 120.5(2) yes . .
C(46) C(47) C(48) 121.2(2) yes . .
C(47) C(48) C(49) 118.0(2) yes . .
C(47) C(48) C(51) 121.0(2) yes . .
C(49) C(48) C(51) 121.0(2) yes . .
C(48) C(49) C(50) 121.0(2) yes . .
C(45) C(50) C(49) 120.7(2) yes . .
C(48) C(51) C(52) 121.7(2) yes . .
C(48) C(51) C(56) 120.4(2) yes . .
C(52) C(51) C(56) 117.9(3) yes . .
C(51) C(52) C(53) 121.4(3) yes . .
C(52) C(53) C(54) 120.0(3) yes . .
C(53) C(54) C(55) 119.4(3) yes . .
C(54) C(55) C(56) 120.5(3) yes . .
C(51) C(56) C(55) 120.8(3) yes . .
C(20) C(57) C(58) 119.5(2) yes . .
C(20) C(57) C(62) 121.5(2) yes . .
C(58) C(57) C(62) 118.8(2) yes . .
C(57) C(58) C(59) 119.8(2) yes . .
C(58) C(59) C(60) 121.9(2) yes . .
C(59) C(60) C(61) 117.7(2) yes . .
C(59) C(60) C(63) 120.7(2) yes . .
C(61) C(60) C(63) 121.6(2) yes . .
C(60) C(61) C(62) 121.0(2) yes . .
C(57) C(62) C(61) 120.5(2) yes . .
C(60) C(63) C(64) 120.6(2) yes . .
C(60) C(63) C(68) 121.0(2) yes . .
C(64) C(63) C(68) 118.4(2) yes . .
C(63) C(64) C(65) 120.5(2) yes . .
C(64) C(65) C(66) 120.7(2) yes . .
C(65) C(66) C(67) 119.4(3) yes . .
C(66) C(67) C(68) 120.3(2) yes . .
C(63) C(68) C(67) 120.9(2) yes . .
N(5) C(69) C(70) 74.0(16) yes . .
N(5) C(69) C(71) 176.4(12) yes . .
N(5) C(69) C(72) 136.6(11) yes . .
C(70) C(69) C(71) 105(2) yes . .
C(70) C(69) C(72) 62.6(17) yes . .
C(71) C(69) C(72) 42.9(6) yes . .
N(5) C(70) C(69) 80.7(18) yes . .
N(5) C(70) C(71) 137.3(6) yes . .
N(5) C(70) C(72) 178.2(5) yes . .
C(69) C(70) C(71) 56.8(18) yes . .
C(69) C(70) C(72) 98.7(18) yes . .
C(71) C(70) C(72) 41.9(4) yes . .
C(69) C(71) C(70) 17.8(6) yes . .
C(69) C(71) C(72) 76.9(9) yes . .
C(69) C(71) C(76) 119.9(11) yes . .
C(69) C(71) C(77) 165.0(13) yes . .
C(69) C(71) C(78) 122.7(10) yes . .
C(70) C(71) C(72) 59.1(6) yes . .
C(70) C(71) C(76) 102.1(8) yes . .
C(70) C(71) C(77) 147.2(11) yes . .
C(70) C(71) C(78) 140.4(8) yes . .
C(72) C(71) C(76) 43.1(6) yes . .
C(72) C(71) C(77) 88.1(10) yes . .
C(72) C(71) C(78) 160.4(11) yes . .
C(76) C(71) C(77) 45.1(7) yes . .
C(76) C(71) C(78) 117.4(9) yes . .
C(77) C(71) C(78) 72.3(8) yes . .
C(69) C(72) C(70) 18.7(5) yes . .
C(69) C(72) C(71) 60.2(8) yes . .
C(69) C(72) C(73) 139.0(6) yes . .
C(69) C(72) C(76) 147.7(9) yes . .
C(69) C(72) C(77) 101.5(6) yes . .
C(70) C(72) C(71) 78.9(7) yes . .
C(70) C(72) C(73) 120.3(4) yes . .
C(70) C(72) C(76) 165.8(8) yes . .
C(70) C(72) C(77) 120.2(5) yes . .
C(71) C(72) C(73) 160.7(7) yes . .
C(71) C(72) C(76) 87.6(9) yes . .
C(71) C(72) C(77) 41.3(6) yes . .
C(73) C(72) C(76) 73.0(7) yes . .
C(73) C(72) C(77) 119.4(4) yes . .
C(76) C(72) C(77) 46.4(7) yes . .
N(6) C(73) N(7) 24.5(16) yes . .
N(6) C(73) C(72) 173.2(7) yes . .
N(6) C(73) C(76) 146.1(7) yes . .
N(7) C(73) C(72) 149.8(16) yes . .
N(7) C(73) C(76) 169.5(17) yes . .
C(72) C(73) C(76) 40.0(5) yes . .
N(8) C(74) C(75) 76.5(19) yes . .
N(8) C(74) C(76) 175.6(12) yes . .
N(8) C(74) C(77) 138.0(12) yes . .
C(75) C(74) C(76) 101(2) yes . .
C(75) C(74) C(77) 61.6(19) yes . .
C(76) C(74) C(77) 39.9(6) yes . .
N(8) C(75) C(74) 80(2) yes . .
N(8) C(75) C(76) 140.2(7) yes . .
N(8) C(75) C(77) 179.1(5) yes . .
C(74) C(75) C(76) 61(2) yes . .
C(74) C(75) C(77) 101(2) yes . .
C(76) C(75) C(77) 40.2(5) yes . .
C(71) C(76) C(72) 49.3(7) yes . .
C(71) C(76) C(73) 116.2(9) yes . .
C(71) C(76) C(74) 120.5(11) yes . .
C(71) C(76) C(75) 102.7(8) yes . .
C(71) C(76) C(77) 40.2(7) yes . .
C(72) C(76) C(73) 66.9(7) yes . .
C(72) C(76) C(74) 169.3(13) yes . .
C(72) C(76) C(75) 151.7(11) yes . .
C(72) C(76) C(77) 89.5(10) yes . .
C(73) C(76) C(74) 123.2(10) yes . .
C(73) C(76) C(75) 140.8(8) yes . .
C(73) C(76) C(77) 156.3(11) yes . .
C(74) C(76) C(75) 17.8(7) yes . .
C(74) C(76) C(77) 80.3(10) yes . .
C(75) C(76) C(77) 62.5(7) yes . .
C(71) C(77) C(72) 50.6(8) yes . .
C(71) C(77) C(74) 154.4(10) yes . .
C(71) C(77) C(75) 171.7(9) yes . .
C(71) C(77) C(76) 94.6(10) yes . .
C(71) C(77) C(78) 69.4(8) yes . .
C(72) C(77) C(74) 103.9(6) yes . .
C(72) C(77) C(75) 121.3(5) yes . .
C(72) C(77) C(76) 44.1(7) yes . .
C(72) C(77) C(78) 120.0(4) yes . .
C(74) C(77) C(75) 17.5(5) yes . .
C(74) C(77) C(76) 59.8(8) yes . .
C(74) C(77) C(78) 136.1(6) yes . .
C(75) C(77) C(76) 77.3(7) yes . .
C(75) C(77) C(78) 118.7(4) yes . .
C(76) C(77) C(78) 164.0(8) yes . .
N(9) C(78) N(10) 28.6(9) yes . .
N(9) C(78) C(71) 144.9(7) yes . .
N(9) C(78) C(77) 175.4(5) yes . .
N(10) C(78) C(71) 168.6(11) yes . .
N(10) C(78) C(77) 149.3(9) yes . .
C(71) C(78) C(77) 38.3(5) yes . .
C(80) C(79) C(84) 118.4(3) yes . .
Cl(1) C(80) C(79) 118.7(3) yes . .
Cl(1) C(80) C(81) 119.6(3) yes . .
C(79) C(80) C(81) 121.6(3) yes . .
C(80) C(81) C(82) 118.8(3) yes . .
C(81) C(82) C(83) 121.6(3) yes . .
C(82) C(83) C(84) 118.2(3) yes . .
Cl(2) C(84) C(79) 120.3(3) yes . .
Cl(2) C(84) C(83) 118.3(3) yes . .
C(79) C(84) C(83) 121.3(3) yes . .
C(86) C(85) C(90) 117.7(3) yes . .
Cl(3) C(86) C(85) 118.5(3) yes . .
Cl(3) C(86) C(87) 120.2(3) yes . .
C(85) C(86) C(87) 121.3(4) yes . .
C(86) C(87) C(88) 119.6(4) yes . .
C(87) C(88) C(89) 120.7(4) yes . .
C(88) C(89) C(90) 118.0(4) yes . .
Cl(4) C(90) C(85) 117.4(3) yes . .
Cl(4) C(90) C(89) 120.0(3) yes . .
C(85) C(90) C(89) 122.6(4) yes . .
C(92) C(91) C(96) 117.7(3) yes . .
Cl(5) C(92) C(91) 118.1(2) yes . .
Cl(5) C(92) C(93) 119.7(2) yes . .
C(91) C(92) C(93) 122.2(3) yes . .
C(92) C(93) C(94) 118.8(3) yes . .
C(93) C(94) C(95) 120.7(3) yes . .
C(94) C(95) C(96) 118.5(3) yes . .
Cl(6) C(96) C(91) 118.2(2) yes . .
Cl(6) C(96) C(95) 119.7(3) yes . .
C(91) C(96) C(95) 122.1(3) yes . .
C(98) C(97) C(102) 118.2(3) yes . .
Cl(7) C(98) C(97) 119.3(2) yes . .
Cl(7) C(98) C(99) 119.4(2) yes . .
C(97) C(98) C(99) 121.3(3) yes . .
C(98) C(99) C(100) 119.0(3) yes . .
C(99) C(100) C(101) 121.0(3) yes . .
C(100) C(101) C(102) 119.1(3) yes . .
Cl(8) C(102) C(97) 119.1(2) yes . .
Cl(8) C(102) C(101) 119.6(2) yes . .
C(97) C(102) C(101) 121.4(3) yes . .
C(1) C(2) H(1) 126.2 no . .
C(3) C(2) H(1) 126.2 no . .
C(2) C(3) H(2) 126.2 no . .
C(4) C(3) H(2) 126.2 no . .
C(6) C(7) H(3) 126.0 no . .
C(8) C(7) H(3) 126.0 no . .
C(7) C(8) H(4) 126.5 no . .
C(9) C(8) H(4) 126.5 no . .
C(11) C(12) H(5) 126.2 no . .
C(13) C(12) H(5) 126.2 no . .
C(12) C(13) H(6) 126.3 no . .
C(14) C(13) H(6) 126.3 no . .
C(16) C(17) H(7) 126.4 no . .
C(18) C(17) H(7) 126.4 no . .
C(17) C(18) H(8) 126.0 no . .
C(19) C(18) H(8) 126.0 no . .
C(21) C(22) H(9) 119.5 no . .
C(23) C(22) H(9) 119.5 no . .
C(22) C(23) H(10) 119.3 no . .
C(24) C(23) H(10) 119.3 no . .
C(24) C(25) H(11) 119.3 no . .
C(26) C(25) H(11) 119.3 no . .
C(21) C(26) H(12) 119.8 no . .
C(25) C(26) H(12) 119.8 no . .
C(27) C(28) H(13) 119.5 no . .
C(29) C(28) H(13) 119.4 no . .
C(28) C(29) H(14) 119.8 no . .
C(30) C(29) H(14) 119.8 no . .
C(29) C(30) H(15) 120.1 no . .
C(31) C(30) H(15) 120.1 no . .
C(30) C(31) H(16) 120.0 no . .
C(32) C(31) H(16) 120.0 no . .
C(27) C(32) H(17) 119.5 no . .
C(31) C(32) H(17) 119.5 no . .
C(33) C(34) H(18) 119.9 no . .
C(35) C(34) H(18) 119.9 no . .
C(34) C(35) H(19) 119.1 no . .
C(36) C(35) H(19) 119.1 no . .
C(36) C(37) H(20) 119.3 no . .
C(38) C(37) H(20) 119.3 no . .
C(33) C(38) H(21) 119.7 no . .
C(37) C(38) H(21) 119.6 no . .
C(39) C(40) H(22) 119.4 no . .
C(41) C(40) H(22) 119.4 no . .
C(40) C(41) H(23) 120.1 no . .
C(42) C(41) H(23) 120.1 no . .
C(41) C(42) H(24) 120.1 no . .
C(43) C(42) H(24) 120.1 no . .
C(42) C(43) H(25) 119.8 no . .
C(44) C(43) H(25) 119.8 no . .
C(39) C(44) H(26) 119.6 no . .
C(43) C(44) H(26) 119.6 no . .
C(45) C(46) H(27) 119.7 no . .
C(47) C(46) H(27) 119.7 no . .
C(46) C(47) H(28) 119.4 no . .
C(48) C(47) H(28) 119.4 no . .
C(48) C(49) H(29) 119.5 no . .
C(50) C(49) H(29) 119.5 no . .
C(45) C(50) H(30) 119.6 no . .
C(49) C(50) H(30) 119.6 no . .
C(51) C(52) H(31) 119.3 no . .
C(53) C(52) H(31) 119.3 no . .
C(52) C(53) H(32) 120.0 no . .
C(54) C(53) H(32) 120.0 no . .
C(53) C(54) H(33) 120.3 no . .
C(55) C(54) H(33) 120.3 no . .
C(54) C(55) H(34) 119.8 no . .
C(56) C(55) H(34) 119.8 no . .
C(51) C(56) H(35) 119.6 no . .
C(55) C(56) H(35) 119.6 no . .
C(57) C(58) H(36) 120.1 no . .
C(59) C(58) H(36) 120.1 no . .
C(58) C(59) H(37) 119.0 no . .
C(60) C(59) H(37) 119.0 no . .
C(60) C(61) H(38) 119.5 no . .
C(62) C(61) H(38) 119.5 no . .
C(57) C(62) H(39) 119.8 no . .
C(61) C(62) H(39) 119.8 no . .
C(63) C(64) H(40) 119.8 no . .
C(65) C(64) H(40) 119.8 no . .
C(64) C(65) H(41) 119.7 no . .
C(66) C(65) H(41) 119.6 no . .
C(65) C(66) H(42) 120.3 no . .
C(67) C(66) H(42) 120.3 no . .
C(66) C(67) H(43) 119.9 no . .
C(68) C(67) H(43) 119.9 no . .
C(63) C(68) H(44) 119.6 no . .
C(67) C(68) H(44) 119.6 no . .
C(80) C(79) H(45) 120.8 no . .
C(84) C(79) H(45) 120.8 no . .
C(80) C(81) H(46) 120.6 no . .
C(82) C(81) H(46) 120.6 no . .
C(81) C(82) H(47) 119.2 no . .
C(83) C(82) H(47) 119.2 no . .
C(82) C(83) H(48) 120.9 no . .
C(84) C(83) H(48) 120.9 no . .
C(86) C(85) H(49) 121.1 no . .
C(90) C(85) H(49) 121.2 no . .
C(86) C(87) H(50) 120.2 no . .
C(88) C(87) H(50) 120.2 no . .
C(87) C(88) H(51) 119.6 no . .
C(89) C(88) H(51) 119.6 no . .
C(88) C(89) H(52) 121.0 no . .
C(90) C(89) H(52) 121.0 no . .
C(92) C(91) H(53) 121.1 no . .
C(96) C(91) H(53) 121.2 no . .
C(92) C(93) H(54) 120.6 no . .
C(94) C(93) H(54) 120.6 no . .
C(93) C(94) H(55) 119.7 no . .
C(95) C(94) H(55) 119.7 no . .
C(94) C(95) H(56) 120.7 no . .
C(96) C(95) H(56) 120.7 no . .
C(98) C(97) H(57) 120.9 no . .
C(102) C(97) H(57) 120.9 no . .
C(98) C(99) H(58) 120.5 no . .
C(100) C(99) H(58) 120.5 no . .
C(99) C(100) H(59) 119.5 no . .
C(101) C(100) H(59) 119.5 no . .
C(100) C(101) H(60) 120.4 no . .
C(102) C(101) H(60) 120.4 no . .

loop_
_geom_bond_atom_site_label_1
_geom_bond_atom_site_label_2
_geom_bond_distance
_geom_bond_publ_flag
_geom_bond_site_symmetry_2
Mn(1) N(1) 2.000(2) yes .
Mn(1) N(2) 2.005(2) yes .
Mn(1) N(3) 2.007(2) yes .
Mn(1) N(4) 2.008(2) yes .
Mn(1) N(5) 2.313(2) yes .
Mn(1) N(8) 2.326(2) yes 4_455
Cl(1) C(80) 1.750(3) yes .
Cl(2) C(84) 1.737(4) yes .
Cl(3) C(86) 1.743(4) yes .
Cl(4) C(90) 1.744(4) yes .
Cl(5) C(92) 1.744(3) yes .
Cl(6) C(96) 1.743(3) yes .
Cl(7) C(98) 1.726(3) yes .
Cl(8) C(102) 1.738(4) yes .
N(1) C(1) 1.389(4) yes .
N(1) C(4) 1.382(3) yes .
N(2) C(6) 1.383(3) yes .
N(2) C(9) 1.389(3) yes .
N(3) C(11) 1.380(3) yes .
N(3) C(14) 1.389(3) yes .
N(4) C(16) 1.380(3) yes .
N(4) C(19) 1.398(3) yes .
N(5) C(69) 1.179(14) yes .
N(5) C(70) 1.149(7) yes .
N(6) N(7) 0.49(3) yes .
N(6) C(73) 1.151(13) yes .
N(7) C(73) 1.14(2) yes .
N(8) C(74) 1.179(15) yes .
N(8) C(75) 1.165(7) yes .
N(9) N(10) 0.567(18) yes .
N(9) C(78) 1.149(9) yes .
N(10) C(78) 1.15(2) yes .
C(1) C(2) 1.434(4) yes .
C(1) C(20) 1.399(4) yes .
C(2) C(3) 1.353(4) yes .
C(3) C(4) 1.433(4) yes .
C(4) C(5) 1.399(4) yes .
C(5) C(6) 1.395(4) yes .
C(5) C(21) 1.509(4) yes .
C(6) C(7) 1.432(4) yes .
C(7) C(8) 1.352(4) yes .
C(8) C(9) 1.439(4) yes .
C(9) C(10) 1.404(4) yes .
C(10) C(11) 1.399(4) yes .
C(10) C(33) 1.505(4) yes .
C(11) C(12) 1.423(4) yes .
C(12) C(13) 1.352(4) yes .
C(13) C(14) 1.435(4) yes .
C(14) C(15) 1.394(4) yes .
C(15) C(16) 1.406(4) yes .
C(15) C(45) 1.499(4) yes .
C(16) C(17) 1.429(4) yes .
C(17) C(18) 1.352(4) yes .
C(18) C(19) 1.421(4) yes .
C(19) C(20) 1.392(4) yes .
C(20) C(57) 1.497(4) yes .
C(21) C(22) 1.392(4) yes .
C(21) C(26) 1.388(4) yes .
C(22) C(23) 1.378(4) yes .
C(23) C(24) 1.404(4) yes .
C(24) C(25) 1.390(4) yes .
C(24) C(27) 1.484(4) yes .
C(25) C(26) 1.397(4) yes .
C(27) C(28) 1.403(4) yes .
C(27) C(32) 1.399(4) yes .
C(28) C(29) 1.383(4) yes .
C(29) C(30) 1.380(4) yes .
C(30) C(31) 1.390(4) yes .
C(31) C(32) 1.391(4) yes .
C(33) C(34) 1.392(3) yes .
C(33) C(38) 1.394(4) yes .
C(34) C(35) 1.386(4) yes .
C(35) C(36) 1.393(4) yes .
C(36) C(37) 1.397(4) yes .
C(36) C(39) 1.480(4) yes .
C(37) C(38) 1.380(4) yes .
C(39) C(40) 1.397(4) yes .
C(39) C(44) 1.396(4) yes .
C(40) C(41) 1.396(5) yes .
C(41) C(42) 1.376(5) yes .
C(42) C(43) 1.391(5) yes .
C(43) C(44) 1.384(5) yes .
C(45) C(46) 1.392(4) yes .
C(45) C(50) 1.396(4) yes .
C(46) C(47) 1.389(4) yes .
C(47) C(48) 1.393(4) yes .
C(48) C(49) 1.395(4) yes .
C(48) C(51) 1.492(4) yes .
C(49) C(50) 1.387(4) yes .
C(51) C(52) 1.393(4) yes .
C(51) C(56) 1.404(4) yes .
C(52) C(53) 1.381(5) yes .
C(53) C(54) 1.390(5) yes .
C(54) C(55) 1.388(5) yes .
C(55) C(56) 1.381(4) yes .
C(57) C(58) 1.406(4) yes .
C(57) C(62) 1.390(4) yes .
C(58) C(59) 1.388(4) yes .
C(59) C(60) 1.392(4) yes .
C(60) C(61) 1.400(4) yes .
C(60) C(63) 1.483(4) yes .
C(61) C(62) 1.397(4) yes .
C(63) C(64) 1.399(4) yes .
C(63) C(68) 1.390(4) yes .
C(64) C(65) 1.390(4) yes .
C(65) C(66) 1.376(4) yes .
C(66) C(67) 1.388(4) yes .
C(67) C(68) 1.389(4) yes .
C(69) C(70) 0.511(15) yes .
C(69) C(71) 1.403(18) yes .
C(69) C(72) 1.574(16) yes .
C(70) C(71) 1.616(13) yes .
C(70) C(72) 1.414(8) yes .
C(71) C(72) 1.101(13) yes .
C(71) C(76) 1.451(16) yes .
C(71) C(77) 0.940(13) yes .
C(71) C(78) 1.420(12) yes .
C(72) C(73) 1.418(6) yes .
C(72) C(76) 0.991(12) yes .
C(72) C(77) 1.424(7) yes .
C(73) C(76) 1.474(12) yes .
C(74) C(75) 0.486(17) yes .
C(74) C(76) 1.389(19) yes .
C(74) C(77) 1.583(18) yes .
C(75) C(76) 1.559(13) yes .
C(75) C(77) 1.418(8) yes .
C(76) C(77) 1.031(12) yes .
C(77) C(78) 1.445(7) yes .
C(79) C(80) 1.373(5) yes .
C(79) C(84) 1.376(5) yes .
C(80) C(81) 1.380(6) yes .
C(81) C(82) 1.368(5) yes .
C(82) C(83) 1.376(5) yes .
C(83) C(84) 1.392(5) yes .
C(85) C(86) 1.399(5) yes .
C(85) C(90) 1.374(6) yes .
C(86) C(87) 1.372(6) yes .
C(87) C(88) 1.374(7) yes .
C(88) C(89) 1.401(7) yes .
C(89) C(90) 1.378(6) yes .
C(91) C(92) 1.387(4) yes .
C(91) C(96) 1.380(5) yes .
C(92) C(93) 1.380(5) yes .
C(93) C(94) 1.381(5) yes .
C(94) C(95) 1.400(5) yes .
C(95) C(96) 1.381(5) yes .
C(97) C(98) 1.380(5) yes .
C(97) C(102) 1.389(4) yes .
C(98) C(99) 1.388(5) yes .
C(99) C(100) 1.380(5) yes .
C(100) C(101) 1.375(5) yes .
C(101) C(102) 1.382(5) yes .
C(2) H(1) 0.950 no .
C(3) H(2) 0.950 no .
C(7) H(3) 0.950 no .
C(8) H(4) 0.950 no .
C(12) H(5) 0.950 no .
C(13) H(6) 0.950 no .
C(17) H(7) 0.950 no .
C(18) H(8) 0.950 no .
C(22) H(9) 0.950 no .
C(23) H(10) 0.950 no .
C(25) H(11) 0.950 no .
C(26) H(12) 0.950 no .
C(28) H(13) 0.950 no .
C(29) H(14) 0.950 no .
C(30) H(15) 0.950 no .
C(31) H(16) 0.950 no .
C(32) H(17) 0.950 no .
C(34) H(18) 0.950 no .
C(35) H(19) 0.950 no .
C(37) H(20) 0.950 no .
C(38) H(21) 0.950 no .
C(40) H(22) 0.950 no .
C(41) H(23) 0.950 no .
C(42) H(24) 0.950 no .
C(43) H(25) 0.950 no .
C(44) H(26) 0.950 no .
C(46) H(27) 0.950 no .
C(47) H(28) 0.950 no .
C(49) H(29) 0.950 no .
C(50) H(30) 0.950 no .
C(52) H(31) 0.950 no .
C(53) H(32) 0.950 no .
C(54) H(33) 0.950 no .
C(55) H(34) 0.950 no .
C(56) H(35) 0.950 no .
C(58) H(36) 0.950 no .
C(59) H(37) 0.950 no .
C(61) H(38) 0.950 no .
C(62) H(39) 0.950 no .
C(64) H(40) 0.950 no .
C(65) H(41) 0.950 no .
C(66) H(42) 0.950 no .
C(67) H(43) 0.950 no .
C(68) H(44) 0.950 no .
C(79) H(45) 0.950 no .
C(81) H(46) 0.950 no .
C(82) H(47) 0.950 no .
C(83) H(48) 0.950 no .
C(85) H(49) 0.950 no .
C(87) H(50) 0.950 no .
C(88) H(51) 0.950 no .
C(89) H(52) 0.950 no .
C(91) H(53) 0.950 no .
C(93) H(54) 0.950 no .
C(94) H(55) 0.950 no .
C(95) H(56) 0.950 no .
C(97) H(57) 0.950 no .
C(99) H(58) 0.950 no .
C(100) H(59) 0.950 no .
C(101) H(60) 0.950 no .

loop_
_geom_contact_atom_site_label_1
_geom_contact_atom_site_label_2
_geom_contact_distance
_geom_contact_site_symmetry_2
Cl(1) C(29) 3.594(3) 4_545
Cl(1) C(30) 3.406(3) 4_545
Cl(2) N(7) 3.42(3) .
Cl(2) C(62) 3.532(3) .
Cl(3) C(23) 3.572(3) .
Cl(4) C(94) 3.542(4) 4_545
Cl(5) C(59) 3.553(3) .
Cl(7) C(53) 3.554(3) 4_455
Cl(7) C(66) 3.470(3) 4_445
Cl(8) C(42) 3.471(4) 2_446
Cl(8) C(43) 3.409(4) 2_446
N(5) C(31) 3.356(4) 3_556
N(5) C(83) 3.453(4) .
N(6) C(65) 3.520(12) 2_555
N(6) C(66) 3.556(12) 2_555
N(7) Cl(2) 3.42(3) .
N(8) C(64) 3.537(4) 2_555
N(8) C(65) 3.298(4) 2_555
N(8) C(101) 3.330(4) 4_555
C(1) C(100) 3.594(4) .
C(3) C(93) 3.476(4) .
C(12) C(42) 3.590(4) 3_566
C(13) C(54) 3.586(4) 3_565
C(17) C(66) 3.553(4) 2_555
C(23) Cl(3) 3.572(3) .
C(24) C(82) 3.543(5) 3_556
C(29) Cl(1) 3.594(3) 4_445
C(30) Cl(1) 3.406(3) 4_445
C(31) N(5) 3.356(4) 3_556
C(31) C(69) 3.427(14) 3_556
C(35) C(41) 3.538(5) 3_566
C(41) C(35) 3.538(5) 3_566
C(42) Cl(8) 3.471(4) 2_456
C(42) C(12) 3.590(4) 3_566
C(43) Cl(8) 3.409(4) 2_456
C(53) Cl(7) 3.554(3) 4_555
C(54) C(13) 3.586(4) 3_565
C(59) Cl(5) 3.553(3) .
C(60) C(99) 3.590(4) 3_555
C(61) C(99) 3.501(4) 3_555
C(62) Cl(2) 3.532(3) .
C(64) N(8) 3.537(4) 2_545
C(65) N(6) 3.520(12) 2_545
C(65) N(8) 3.298(4) 2_545
C(65) C(74) 3.261(16) 2_545
C(66) Cl(7) 3.470(3) 4_545
C(66) N(6) 3.556(12) 2_545
C(66) C(17) 3.553(4) 2_545
C(69) C(31) 3.427(14) 3_556
C(74) C(65) 3.261(15) 2_555
C(82) C(24) 3.543(5) 3_556
C(83) N(5) 3.453(4) .
C(85) C(91) 3.385(4) .
C(85) C(96) 3.586(5) .
C(86) C(91) 3.593(4) .
C(89) C(95) 3.472(5) 4_545
C(91) C(85) 3.385(4) .
C(91) C(86) 3.593(4) .
C(93) C(3) 3.476(4) .
C(94) Cl(4) 3.542(4) 4_445
C(95) C(89) 3.472(5) 4_445
C(96) C(85) 3.586(5) .
C(99) C(60) 3.590(4) 3_555
C(99) C(61) 3.501(4) 3_555
C(100) C(1) 3.594(4) .
C(101) N(8) 3.330(4) 4_455
Cl(1) H(15) 3.286 4_545
Cl(1) H(18) 3.401 2_546
Cl(1) H(19) 3.071 2_546
Cl(1) H(23) 3.187 4_555
Cl(2) H(20) 3.337 4_555
Cl(2) H(21) 3.218 4_555
Cl(2) H(33) 2.964 2_545
Cl(2) H(39) 2.922 .
Cl(3) H(2) 3.208 .
Cl(3) H(4) 3.584 3_556
Cl(3) H(9) 3.367 .
Cl(3) H(10) 3.158 .
Cl(3) H(14) 3.109 4_545
Cl(4) H(13) 3.529 4_545
Cl(4) H(25) 3.377 3_556
Cl(4) H(29) 3.462 3_555
Cl(4) H(35) 3.145 3_555
Cl(4) H(55) 3.210 4_545
Cl(4) H(57) 3.036 4_545
Cl(5) H(1) 3.292 .
Cl(5) H(7) 3.259 3_555
Cl(5) H(8) 3.378 3_555
Cl(5) H(36) 3.317 .
Cl(5) H(37) 3.128 .
Cl(5) H(43) 3.048 4_445
Cl(6) H(19) 3.451 3_556
Cl(6) H(26) 3.120 3_556
Cl(6) H(34) 3.156 3_555
Cl(6) H(45) 3.006 4_445
Cl(6) H(49) 3.138 .
Cl(7) H(8) 3.134 3_555
Cl(7) H(31) 3.342 4_455
Cl(7) H(32) 3.017 4_455
Cl(7) H(42) 2.909 4_445
Cl(8) H(6) 3.434 4_455
Cl(8) H(12) 3.253 .
Cl(8) H(24) 2.979 2_446
Cl(8) H(25) 2.862 2_446
Cl(8) H(27) 3.376 4_455
N(1) H(48) 3.288 .
N(1) H(59) 3.113 .
N(1) H(60) 3.504 .
N(2) H(16) 3.562 3_556
N(2) H(17) 3.038 3_556
N(4) H(40) 2.991 3_555
N(5) H(16) 2.783 3_556
N(5) H(48) 2.533 .
N(6) H(32) 3.004 2_545
N(6) H(33) 3.199 2_545
N(6) H(41) 2.852 2_555
N(6) H(42) 2.933 2_555
N(7) H(32) 3.160 2_545
N(7) H(33) 3.172 2_545
N(7) H(41) 3.260 2_555
N(7) H(42) 3.063 2_555
N(8) H(40) 3.245 2_555
N(8) H(41) 2.799 2_555
N(8) H(59) 3.155 4_555
N(8) H(60) 2.590 4_555
N(9) H(15) 3.054 3_556
N(9) H(16) 3.047 3_556
N(9) H(23) 3.355 3_566
N(9) H(24) 2.846 3_566
N(10) H(15) 3.127 3_556
N(10) H(16) 3.473 3_556
N(10) H(23) 3.482 3_566
N(10) H(24) 2.954 3_566
C(1) H(59) 2.946 .
C(2) H(50) 2.925 .
C(2) H(54) 3.402 .
C(2) H(59) 3.412 .
C(3) H(50) 3.249 .
C(3) H(54) 3.040 .
C(4) H(48) 3.465 .
C(4) H(59) 3.594 .
C(4) H(60) 3.328 .
C(5) H(47) 3.595 .
C(5) H(60) 3.499 .
C(6) H(17) 3.092 3_556
C(7) H(10) 2.874 3_556
C(7) H(15) 3.557 2_456
C(7) H(17) 3.090 3_556
C(7) H(46) 3.310 3_556
C(8) H(10) 3.153 3_556
C(8) H(15) 3.003 2_456
C(8) H(17) 3.006 3_556
C(9) H(16) 3.241 3_556
C(9) H(17) 2.989 3_556
C(10) H(16) 3.160 3_556
C(11) H(16) 3.506 3_556
C(12) H(24) 2.939 3_566
C(12) H(33) 3.273 3_565
C(13) H(24) 3.448 3_566
C(13) H(32) 3.366 3_565
C(13) H(33) 3.040 3_565
C(14) H(41) 3.426 3_555
C(15) H(41) 3.154 3_555
C(16) H(40) 3.017 3_555
C(16) H(41) 3.338 3_555
C(17) H(37) 3.181 3_555
C(17) H(40) 3.194 3_555
C(17) H(42) 2.871 2_555
C(17) H(43) 3.534 2_555
C(18) H(37) 2.811 3_555
C(18) H(40) 3.296 3_555
C(18) H(42) 3.253 2_555
C(19) H(37) 3.391 3_555
C(19) H(40) 3.154 3_555
C(19) H(59) 3.503 .
C(20) H(59) 3.185 .
C(22) H(47) 3.325 .
C(23) H(3) 3.459 3_556
C(23) H(47) 3.063 3_556
C(23) H(55) 3.480 .
C(24) H(47) 2.810 3_556
C(24) H(55) 3.085 .
C(25) H(46) 3.541 3_556
C(25) H(47) 3.198 3_556
C(25) H(55) 3.057 .
C(26) H(46) 3.497 3_556
C(26) H(55) 3.414 .
C(27) H(47) 3.181 3_556
C(27) H(56) 3.526 .
C(28) H(49) 3.476 4_445
C(28) H(56) 3.300 .
C(29) H(4) 3.339 2_446
C(29) H(49) 3.337 4_445
C(30) H(4) 3.137 2_446
C(30) H(18) 3.581 3_556
C(31) H(18) 2.925 3_556
C(32) H(18) 3.308 3_556
C(32) H(47) 3.180 3_556
C(32) H(48) 3.313 3_556
C(34) H(16) 3.499 3_556
C(34) H(23) 3.234 3_566
C(35) H(14) 3.517 2_456
C(35) H(22) 3.585 3_566
C(35) H(23) 3.166 3_566
C(36) H(14) 3.526 2_456
C(39) H(11) 3.269 2_456
C(39) H(13) 3.406 2_456
C(39) H(22) 3.482 3_566
C(40) H(11) 3.188 2_456
C(41) H(5) 3.548 3_566
C(41) H(11) 3.006 2_456
C(42) H(5) 2.847 3_566
C(42) H(11) 2.887 2_456
C(42) H(12) 3.412 2_456
C(43) H(5) 3.517 3_566
C(43) H(11) 2.974 2_456
C(43) H(34) 3.156 1_556
C(44) H(11) 3.158 2_456
C(44) H(13) 3.118 2_456
C(45) H(32) 3.371 3_565
C(48) H(31) 3.200 3_565
C(48) H(44) 3.533 2_555
C(49) H(31) 3.430 3_565
C(49) H(32) 3.428 3_565
C(49) H(57) 3.416 2_455
C(50) H(32) 3.270 3_565
C(50) H(41) 3.390 3_555
C(51) H(31) 3.327 3_565
C(51) H(38) 2.972 2_555
C(51) H(44) 3.294 2_555
C(52) H(31) 3.205 3_565
C(52) H(38) 2.968 2_555
C(53) H(6) 2.971 3_565
C(53) H(38) 3.035 2_555
C(53) H(39) 3.479 2_555
C(54) H(6) 2.867 3_565
C(54) H(25) 3.409 1_554
C(54) H(38) 3.052 2_555
C(54) H(39) 3.308 2_555
C(55) H(25) 2.928 1_554
C(55) H(38) 3.035 2_555
C(55) H(44) 3.546 2_555
C(56) H(38) 3.003 2_555
C(56) H(44) 2.909 2_555
C(57) H(58) 3.470 3_555
C(58) H(36) 3.332 3_555
C(58) H(58) 3.339 .
C(58) H(58) 3.490 3_555
C(59) H(8) 3.537 3_555
C(59) H(36) 3.526 3_555
C(59) H(51) 3.588 .
C(59) H(58) 3.324 3_555
C(60) H(51) 3.234 .
C(60) H(58) 3.159 3_555
C(61) H(51) 3.513 .
C(61) H(58) 3.047 3_555
C(62) H(58) 3.206 3_555
C(63) H(51) 3.465 .
C(64) H(30) 3.193 3_555
C(64) H(59) 3.216 3_555
C(65) H(30) 2.814 3_555
C(66) H(7) 2.990 2_545
C(66) H(30) 3.460 3_555
C(67) H(7) 3.072 2_545
C(67) H(53) 3.519 4_545
C(68) H(35) 3.479 2_545
C(68) H(51) 3.302 .
C(69) H(16) 2.789 3_556
C(69) H(48) 3.403 .
C(70) H(16) 3.213 3_556
C(70) H(48) 3.261 .
C(71) H(16) 3.419 3_556
C(73) H(41) 3.089 2_555
C(73) H(42) 3.272 2_555
C(74) H(41) 2.674 2_555
C(74) H(60) 3.235 4_555
C(75) H(41) 3.116 2_555
C(75) H(60) 2.943 4_555
C(76) H(41) 3.213 2_555
C(78) H(15) 3.366 3_556
C(78) H(16) 3.321 3_556
C(79) H(20) 3.544 4_555
C(79) H(22) 3.097 4_555
C(79) H(50) 2.992 .
C(80) H(22) 3.031 4_555
C(80) H(23) 3.292 4_555
C(80) H(50) 3.119 .
C(81) H(3) 3.310 3_556
C(81) H(9) 3.064 .
C(81) H(22) 3.290 4_555
C(81) H(23) 3.338 4_555
C(82) H(9) 2.823 .
C(82) H(17) 3.520 3_556
C(82) H(20) 3.385 4_555
C(82) H(22) 3.592 4_555
C(83) H(20) 2.819 4_555
C(84) H(20) 2.891 4_555
C(84) H(22) 3.399 4_555
C(84) H(50) 3.504 .
C(85) H(13) 3.359 4_545
C(85) H(14) 3.113 4_545
C(85) H(53) 3.248 .
C(86) H(14) 3.353 4_545
C(87) H(1) 2.991 .
C(88) H(1) 3.458 .
C(89) H(56) 3.560 4_545
C(90) H(53) 3.279 .
C(90) H(56) 3.515 4_545
C(91) H(43) 3.121 4_445
C(91) H(49) 3.498 .
C(92) H(43) 3.276 4_445
C(93) H(2) 2.916 .
C(94) H(2) 3.248 .
C(95) H(52) 3.486 4_445
C(96) H(49) 3.356 .
C(96) H(52) 3.570 4_445
C(97) H(28) 3.061 4_455
C(97) H(31) 3.114 4_455
C(97) H(54) 3.083 .
C(98) H(28) 3.372 4_455
C(98) H(31) 3.211 4_455
C(98) H(54) 3.036 .
C(99) H(8) 3.587 3_555
C(99) H(28) 3.526 4_455
C(99) H(36) 3.023 .
C(99) H(54) 3.161 .
C(100) H(28) 3.384 4_455
C(100) H(36) 3.311 .
C(100) H(40) 3.378 3_555
C(100) H(54) 3.286 .
C(101) H(27) 3.485 4_455
C(101) H(28) 3.094 4_455
C(101) H(54) 3.305 .
C(102) H(27) 3.517 4_455
C(102) H(28) 2.900 4_455
C(102) H(54) 3.203 .
H(1) Cl(5) 3.292 .
H(1) C(87) 2.991 .
H(1) C(88) 3.458 .
H(1) H(50) 2.424 .
H(1) H(51) 3.298 .
H(1) H(54) 3.418 .
H(2) Cl(3) 3.208 .
H(2) C(93) 2.916 .
H(2) C(94) 3.248 .
H(2) H(50) 3.105 .
H(2) H(54) 2.699 .
H(2) H(55) 3.265 .
H(3) C(23) 3.459 3_556
H(3) C(81) 3.310 3_556
H(3) H(9) 3.317 3_556
H(3) H(10) 2.743 3_556
H(3) H(15) 3.561 2_456
H(3) H(46) 2.388 3_556
H(4) Cl(3) 3.584 3_556
H(4) C(29) 3.339 2_456
H(4) C(30) 3.137 2_456
H(4) H(10) 3.239 3_556
H(4) H(14) 2.881 2_456
H(4) H(15) 2.482 2_456
H(4) H(17) 3.453 3_556
H(5) C(41) 3.548 3_566
H(5) C(42) 2.847 3_566
H(5) C(43) 3.517 3_566
H(5) H(24) 2.374 3_566
H(5) H(25) 3.566 3_566
H(5) H(33) 3.020 3_565
H(6) Cl(8) 3.434 4_555
H(6) C(53) 2.971 3_565
H(6) C(54) 2.867 3_565
H(6) H(24) 3.423 3_566
H(6) H(32) 2.691 3_565
H(6) H(33) 2.518 3_565
H(7) Cl(5) 3.259 3_555
H(7) C(66) 2.990 2_555
H(7) C(67) 3.072 2_555
H(7) H(37) 3.406 3_555
H(7) H(42) 2.477 2_555
H(7) H(43) 2.635 2_555
H(8) Cl(5) 3.378 3_555
H(8) Cl(7) 3.134 3_555
H(8) C(59) 3.537 3_555
H(8) C(99) 3.587 3_555
H(8) H(36) 3.308 3_555
H(8) H(37) 2.769 3_555
H(8) H(42) 3.205 2_555
H(8) H(58) 2.813 3_555
H(9) Cl(3) 3.367 .
H(9) C(81) 3.064 .
H(9) C(82) 2.823 .
H(9) H(3) 3.317 3_556
H(9) H(46) 2.955 .
H(9) H(47) 2.494 .
H(10) Cl(3) 3.158 .
H(10) C(7) 2.874 3_556
H(10) C(8) 3.153 3_556
H(10) H(3) 2.743 3_556
H(10) H(4) 3.239 3_556
H(10) H(47) 3.339 3_556
H(11) C(39) 3.269 2_446
H(11) C(40) 3.188 2_446
H(11) C(41) 3.006 2_446
H(11) C(42) 2.887 2_446
H(11) C(43) 2.974 2_446
H(11) C(44) 3.158 2_446
H(11) H(23) 3.505 2_446
H(11) H(24) 3.321 2_446
H(11) H(25) 3.460 2_446
H(11) H(47) 3.550 3_556
H(11) H(55) 3.351 .
H(12) Cl(8) 3.253 .
H(12) C(42) 3.412 2_446
H(12) H(24) 3.177 2_446
H(12) H(60) 3.301 .
H(13) Cl(4) 3.529 4_445
H(13) C(39) 3.406 2_446
H(13) C(44) 3.118 2_446
H(13) C(85) 3.359 4_445
H(13) H(26) 3.058 2_446
H(13) H(49) 2.932 4_445
H(13) H(55) 3.145 .
H(13) H(56) 3.277 .
H(14) Cl(3) 3.109 4_445
H(14) C(35) 3.517 2_446
H(14) C(36) 3.526 2_446
H(14) C(85) 3.113 4_445
H(14) C(86) 3.353 4_445
H(14) H(4) 2.881 2_446
H(14) H(49) 2.655 4_445
H(15) Cl(1) 3.286 4_445
H(15) N(9) 3.054 3_556
H(15) N(10) 3.127 3_556
H(15) C(7) 3.557 2_446
H(15) C(8) 3.003 2_446
H(15) C(78) 3.366 3_556
H(15) H(3) 3.561 2_446
H(15) H(4) 2.482 2_446
H(16) N(2) 3.562 3_556
H(16) N(5) 2.783 3_556
H(16) N(9) 3.047 3_556
H(16) N(10) 3.473 3_556
H(16) C(9) 3.241 3_556
H(16) C(10) 3.160 3_556
H(16) C(11) 3.506 3_556
H(16) C(34) 3.499 3_556
H(16) C(69) 2.789 3_556
H(16) C(70) 3.213 3_556
H(16) C(71) 3.419 3_556
H(16) C(78) 3.321 3_556
H(16) H(18) 2.748 3_556
H(17) N(2) 3.038 3_556
H(17) C(6) 3.092 3_556
H(17) C(7) 3.090 3_556
H(17) C(8) 3.006 3_556
H(17) C(9) 2.989 3_556
H(17) C(82) 3.520 3_556
H(17) H(4) 3.453 3_556
H(17) H(18) 3.397 3_556
H(17) H(47) 2.821 3_556
H(17) H(48) 3.098 3_556
H(18) Cl(1) 3.401 2_556
H(18) C(30) 3.581 3_556
H(18) C(31) 2.925 3_556
H(18) C(32) 3.308 3_556
H(18) H(16) 2.748 3_556
H(18) H(17) 3.397 3_556
H(18) H(23) 3.370 3_566
H(19) Cl(1) 3.071 2_556
H(19) Cl(6) 3.451 3_556
H(19) H(22) 3.370 3_566
H(19) H(23) 3.252 3_566
H(19) H(45) 3.560 2_556
H(20) Cl(2) 3.337 4_455
H(20) C(79) 3.544 4_455
H(20) C(82) 3.385 4_455
H(20) C(83) 2.819 4_455
H(20) C(84) 2.891 4_455
H(20) H(48) 2.963 4_455
H(21) Cl(2) 3.218 4_455
H(22) C(35) 3.585 3_566
H(22) C(39) 3.482 3_566
H(22) C(79) 3.097 4_455
H(22) C(80) 3.031 4_455
H(22) C(81) 3.290 4_455
H(22) C(82) 3.592 4_455
H(22) C(84) 3.399 4_455
H(22) H(19) 3.370 3_566
H(22) H(45) 3.462 4_455
H(23) Cl(1) 3.187 4_455
H(23) N(9) 3.355 3_566
H(23) N(10) 3.482 3_566
H(23) C(34) 3.234 3_566
H(23) C(35) 3.166 3_566
H(23) C(80) 3.292 4_455
H(23) C(81) 3.338 4_455
H(23) H(11) 3.505 2_456
H(23) H(18) 3.370 3_566
H(23) H(19) 3.252 3_566
H(23) H(46) 3.177 4_455
H(24) Cl(8) 2.979 2_456
H(24) N(9) 2.846 3_566
H(24) N(10) 2.954 3_566
H(24) C(12) 2.939 3_566
H(24) C(13) 3.448 3_566
H(24) H(5) 2.374 3_566
H(24) H(6) 3.423 3_566
H(24) H(11) 3.321 2_456
H(24) H(12) 3.177 2_456
H(25) Cl(4) 3.377 3_556
H(25) Cl(8) 2.862 2_456
H(25) C(54) 3.409 1_556
H(25) C(55) 2.928 1_556
H(25) H(5) 3.566 3_566
H(25) H(11) 3.460 2_456
H(25) H(33) 3.300 1_556
H(25) H(34) 2.389 1_556
H(26) Cl(6) 3.120 3_556
H(26) H(13) 3.058 2_456
H(26) H(34) 3.388 1_556
H(26) H(49) 2.950 3_556
H(27) Cl(8) 3.376 4_555
H(27) C(101) 3.485 4_555
H(27) C(102) 3.517 4_555
H(27) H(60) 3.309 4_555
H(28) C(97) 3.061 4_555
H(28) C(98) 3.372 4_555
H(28) C(99) 3.526 4_555
H(28) C(100) 3.384 4_555
H(28) C(101) 3.094 4_555
H(28) C(102) 2.900 4_555
H(28) H(38) 3.541 2_555
H(28) H(57) 3.484 4_555
H(28) H(60) 3.545 4_555
H(29) Cl(4) 3.462 3_555
H(29) H(31) 3.559 3_565
H(29) H(52) 3.567 3_555
H(29) H(57) 2.734 2_455
H(30) C(64) 3.193 3_555
H(30) C(65) 2.814 3_555
H(30) C(66) 3.460 3_555
H(30) H(40) 3.311 3_555
H(30) H(41) 2.660 3_555
H(31) Cl(7) 3.342 4_555
H(31) C(48) 3.200 3_565
H(31) C(49) 3.430 3_565
H(31) C(51) 3.327 3_565
H(31) C(52) 3.205 3_565
H(31) C(97) 3.114 4_555
H(31) C(98) 3.211 4_555
H(31) H(29) 3.559 3_565
H(31) H(31) 2.913 3_565
H(31) H(38) 3.480 2_555
H(31) H(57) 2.990 4_555
H(32) Cl(7) 3.017 4_555
H(32) N(6) 3.004 2_555
H(32) N(7) 3.160 2_555
H(32) C(13) 3.366 3_565
H(32) C(45) 3.371 3_565
H(32) C(49) 3.428 3_565
H(32) C(50) 3.270 3_565
H(32) H(6) 2.691 3_565
H(32) H(38) 3.598 2_555
H(32) H(39) 3.551 2_555
H(33) Cl(2) 2.964 2_555
H(33) N(6) 3.199 2_555
H(33) N(7) 3.172 2_555
H(33) C(12) 3.273 3_565
H(33) C(13) 3.040 3_565
H(33) H(5) 3.020 3_565
H(33) H(6) 2.518 3_565
H(33) H(25) 3.300 1_554
H(33) H(39) 3.238 2_555
H(34) Cl(6) 3.156 3_555
H(34) C(43) 3.156 1_554
H(34) H(25) 2.389 1_554
H(34) H(26) 3.388 1_554
H(34) H(38) 3.580 2_555
H(34) H(45) 3.474 2_555
H(35) Cl(4) 3.145 3_555
H(35) C(68) 3.479 2_555
H(35) H(38) 3.548 2_555
H(35) H(43) 3.473 2_555
H(35) H(44) 2.746 2_555
H(35) H(53) 2.762 3_555
H(36) Cl(5) 3.317 .
H(36) C(58) 3.332 3_555
H(36) C(59) 3.526 3_555
H(36) C(99) 3.023 .
H(36) C(100) 3.311 .
H(36) H(8) 3.308 3_555
H(36) H(36) 3.322 3_555
H(36) H(58) 2.401 .
H(36) H(59) 2.964 .
H(37) Cl(5) 3.128 .
H(37) C(17) 3.181 3_555
H(37) C(18) 2.811 3_555
H(37) C(19) 3.391 3_555
H(37) H(7) 3.406 3_555
H(37) H(8) 2.769 3_555
H(38) C(51) 2.972 2_545
H(38) C(52) 2.968 2_545
H(38) C(53) 3.035 2_545
H(38) C(54) 3.052 2_545
H(38) C(55) 3.035 2_545
H(38) C(56) 3.003 2_545
H(38) H(28) 3.541 2_545
H(38) H(31) 3.480 2_545
H(38) H(32) 3.598 2_545
H(38) H(34) 3.580 2_545
H(38) H(35) 3.548 2_545
H(38) H(58) 3.424 3_555
H(39) Cl(2) 2.922 .
H(39) C(53) 3.479 2_545
H(39) C(54) 3.308 2_545
H(39) H(32) 3.551 2_545
H(39) H(33) 3.238 2_545
H(40) N(4) 2.991 3_555
H(40) N(8) 3.245 2_545
H(40) C(16) 3.017 3_555
H(40) C(17) 3.194 3_555
H(40) C(18) 3.296 3_555
H(40) C(19) 3.154 3_555
H(40) C(100) 3.378 3_555
H(40) H(30) 3.311 3_555
H(40) H(59) 2.679 3_555
H(41) N(6) 2.852 2_545
H(41) N(7) 3.260 2_545
H(41) N(8) 2.799 2_545
H(41) C(14) 3.426 3_555
H(41) C(15) 3.154 3_555
H(41) C(16) 3.338 3_555
H(41) C(50) 3.390 3_555
H(41) C(73) 3.089 2_545
H(41) C(74) 2.674 2_545
H(41) C(75) 3.116 2_545
H(41) C(76) 3.213 2_545
H(41) H(30) 2.660 3_555
H(42) Cl(7) 2.909 4_545
H(42) N(6) 2.933 2_545
H(42) N(7) 3.063 2_545
H(42) C(17) 2.871 2_545
H(42) C(18) 3.253 2_545
H(42) C(73) 3.272 2_545
H(42) H(7) 2.477 2_545
H(42) H(8) 3.205 2_545
H(43) Cl(5) 3.048 4_545
H(43) C(17) 3.534 2_545
H(43) C(91) 3.121 4_545
H(43) C(92) 3.276 4_545
H(43) H(7) 2.635 2_545
H(43) H(35) 3.473 2_545
H(43) H(53) 2.754 4_545
H(44) C(48) 3.533 2_545
H(44) C(51) 3.294 2_545
H(44) C(55) 3.546 2_545
H(44) C(56) 2.909 2_545
H(44) H(35) 2.746 2_545
H(44) H(51) 2.962 .
H(44) H(53) 3.310 4_545
H(45) Cl(6) 3.006 4_545
H(45) H(19) 3.560 2_546
H(45) H(22) 3.462 4_555
H(45) H(34) 3.474 2_545
H(45) H(50) 3.106 .
H(46) C(7) 3.310 3_556
H(46) C(25) 3.541 3_556
H(46) C(26) 3.497 3_556
H(46) H(3) 2.388 3_556
H(46) H(9) 2.955 .
H(46) H(23) 3.177 4_555
H(47) C(5) 3.595 .
H(47) C(22) 3.325 .
H(47) C(23) 3.063 3_556
H(47) C(24) 2.810 3_556
H(47) C(25) 3.198 3_556
H(47) C(27) 3.181 3_556
H(47) C(32) 3.180 3_556
H(47) H(9) 2.494 .
H(47) H(10) 3.339 3_556
H(47) H(11) 3.550 3_556
H(47) H(17) 2.821 3_556
H(48) N(1) 3.288 .
H(48) N(5) 2.533 .
H(48) C(4) 3.465 .
H(48) C(32) 3.313 3_556
H(48) C(69) 3.403 .
H(48) C(70) 3.261 .
H(48) H(17) 3.098 3_556
H(48) H(20) 2.963 4_555
H(49) Cl(6) 3.138 .
H(49) C(28) 3.476 4_545
H(49) C(29) 3.337 4_545
H(49) C(91) 3.498 .
H(49) C(96) 3.356 .
H(49) H(13) 2.932 4_545
H(49) H(14) 2.655 4_545
H(49) H(26) 2.950 3_556
H(49) H(53) 3.407 .
H(50) C(2) 2.925 .
H(50) C(3) 3.249 .
H(50) C(79) 2.992 .
H(50) C(80) 3.119 .
H(50) C(84) 3.504 .
H(50) H(1) 2.424 .
H(50) H(2) 3.105 .
H(50) H(45) 3.106 .
H(51) C(59) 3.588 .
H(51) C(60) 3.234 .
H(51) C(61) 3.513 .
H(51) C(63) 3.465 .
H(51) C(68) 3.302 .
H(51) H(1) 3.298 .
H(51) H(44) 2.962 .
H(52) C(95) 3.486 4_545
H(52) C(96) 3.570 4_545
H(52) H(29) 3.567 3_555
H(53) C(67) 3.519 4_445
H(53) C(85) 3.248 .
H(53) C(90) 3.279 .
H(53) H(35) 2.762 3_555
H(53) H(43) 2.754 4_445
H(53) H(44) 3.310 4_445
H(53) H(49) 3.407 .
H(54) C(2) 3.402 .
H(54) C(3) 3.040 .
H(54) C(97) 3.083 .
H(54) C(98) 3.036 .
H(54) C(99) 3.161 .
H(54) C(100) 3.286 .
H(54) C(101) 3.305 .
H(54) C(102) 3.203 .
H(54) H(1) 3.418 .
H(54) H(2) 2.699 .
H(54) H(57) 3.557 .
H(55) Cl(4) 3.210 4_445
H(55) C(23) 3.480 .
H(55) C(24) 3.085 .
H(55) C(25) 3.057 .
H(55) C(26) 3.414 .
H(55) H(2) 3.265 .
H(55) H(11) 3.351 .
H(55) H(13) 3.145 .
H(56) C(27) 3.526 .
H(56) C(28) 3.300 .
H(56) C(89) 3.560 4_445
H(56) C(90) 3.515 4_445
H(56) H(13) 3.277 .
H(57) Cl(4) 3.036 4_445
H(57) C(49) 3.416 2_445
H(57) H(28) 3.484 4_455
H(57) H(29) 2.734 2_445
H(57) H(31) 2.990 4_455
H(57) H(54) 3.557 .
H(58) C(57) 3.470 3_555
H(58) C(58) 3.339 .
H(58) C(58) 3.490 3_555
H(58) C(59) 3.324 3_555
H(58) C(60) 3.159 3_555
H(58) C(61) 3.047 3_555
H(58) C(62) 3.206 3_555
H(58) H(8) 2.813 3_555
H(58) H(36) 2.401 .
H(58) H(38) 3.424 3_555
H(59) N(1) 3.113 .
H(59) N(8) 3.155 4_455
H(59) C(1) 2.946 .
H(59) C(2) 3.412 .
H(59) C(4) 3.594 .
H(59) C(19) 3.503 .
H(59) C(20) 3.185 .
H(59) C(64) 3.216 3_555
H(59) H(36) 2.964 .
H(59) H(40) 2.679 3_555
H(60) N(1) 3.504 .
H(60) N(8) 2.590 4_455
H(60) C(4) 3.328 .
H(60) C(5) 3.499 .
H(60) C(74) 3.235 4_455
H(60) C(75) 2.943 4_455
H(60) H(12) 3.301 .
H(60) H(27) 3.309 4_455
H(60) H(28) 3.545 4_455
